data_4105263
loop_
_publ_author_name
'Huan He'
'Gao-Juan Cao'
'Shou-Tian Zheng'
'Guo-Yu Yang'

_publ_section_title
;
 Lanthanide Germanate Cluster Organic Frameworks Constructed from
 {Ln8Ge12} or {Ln11Ge12} Cage Cluster Building Blocks
;
_journal_name_full 'Journal of the American Chemical Society'
_journal_page_first 15588
_journal_page_last 15589
_journal_paper_doi 10.1021/ja906735v
_journal_volume 131
_journal_year 2009
_chemical_formula_sum 'C72 H124 Cl Eu11 Ge12 N6 O87'
_chemical_formula_weight 5043.86
_chemical_name_systematic
; 
 ? 
;
_space_group_IT_number 217
_symmetry_cell_setting cubic
_symmetry_space_group_name_Hall 'I -4 2 3'
_symmetry_space_group_name_H-M 'I -4 3 m'
_atom_sites_solution_hydrogens constr
_atom_sites_solution_primary direct
_atom_sites_solution_secondary difmap
_audit_creation_method SHELXL-97
_cell_angle_alpha 90.00
_cell_angle_beta 90.00
_cell_angle_gamma 90.00
_cell_formula_units_Z 8
_cell_length_a 32.0221(11)
_cell_length_b 32.0221(11)
_cell_length_c 32.0221(11)
_cell_measurement_reflns_used 45442
_cell_measurement_temperature 293(2)
_cell_measurement_theta_max 27.4835
_cell_measurement_theta_min 2.3788
_cell_volume 32836(2)
_computing_cell_refinement 'CrystalClear (Rigaku Corp., 2000)'
_computing_data_collection 'CrystalClear (Rigaku Corp., 2000)'
_computing_data_reduction 'CrystalClear (Rigaku Corp., 2000)'
_computing_molecular_graphics SHELXTL
_computing_publication_material SHELXTL
_computing_structure_refinement 'SHELXL-97 (Sheldrick, 1997)'
_computing_structure_solution 'SHELXS-97 (Sheldrick, 1990)'
_diffrn_ambient_temperature 293(2)
_diffrn_measured_fraction_theta_full 0.998
_diffrn_measured_fraction_theta_max 0.998
_diffrn_measurement_device_type 'mercury CCD'
_diffrn_measurement_method dtprofit.ref
_diffrn_radiation_monochromator graphite
_diffrn_radiation_source 'fine-focus sealed tube'
_diffrn_radiation_type MoK\a
_diffrn_radiation_wavelength 0.71073
_diffrn_reflns_av_R_equivalents 0.0637
_diffrn_reflns_av_sigmaI/netI 0.0221
_diffrn_reflns_limit_h_max 37
_diffrn_reflns_limit_h_min -41
_diffrn_reflns_limit_k_max 41
_diffrn_reflns_limit_k_min -38
_diffrn_reflns_limit_l_max 41
_diffrn_reflns_limit_l_min -38
_diffrn_reflns_number 130787
_diffrn_reflns_theta_full 27.49
_diffrn_reflns_theta_max 27.49
_diffrn_reflns_theta_min 2.01
_diffrn_standards_decay_% none
_diffrn_standards_interval_count none
_diffrn_standards_interval_time none
_diffrn_standards_number none
_exptl_absorpt_coefficient_mu 6.395
_exptl_absorpt_correction_T_max 1.0000
_exptl_absorpt_correction_T_min 0.6586
_exptl_absorpt_correction_type multi-scan
_exptl_absorpt_process_details 'SADABS (Sheldrick, 1996)'
_exptl_crystal_colour white
_exptl_crystal_density_diffrn 2.041
_exptl_crystal_description block
_exptl_crystal_F_000 19104
_exptl_crystal_size_max 0.10
_exptl_crystal_size_mid 0.10
_exptl_crystal_size_min 0.10
_refine_diff_density_max 2.190
_refine_diff_density_min -2.379
_refine_diff_density_rms 0.298
_refine_ls_abs_structure_details 'Flack H D (1983), Acta Cryst. A39, 876-881'
_refine_ls_abs_structure_Flack 0.04(4)
_refine_ls_extinction_method none
_refine_ls_goodness_of_fit_ref 1.091
_refine_ls_hydrogen_treatment constr
_refine_ls_matrix_type full
_refine_ls_number_parameters 346
_refine_ls_number_reflns 6758
_refine_ls_number_restraints 307
_refine_ls_restrained_S_all 1.081
_refine_ls_R_factor_all 0.0560
_refine_ls_R_factor_gt 0.0516
_refine_ls_shift/su_max 0.001
_refine_ls_shift/su_mean 0.000
_refine_ls_structure_factor_coef Fsqd
_refine_ls_weighting_details 'calc w=1/[\s^2^(Fo^2^)+(0.0788P)^2^+792.1573P] where P=(Fo^2^+2Fc^2^)/3'
_refine_ls_weighting_scheme calc
_refine_ls_wR_factor_gt 0.1467
_refine_ls_wR_factor_ref 0.1648
_reflns_number_gt 6562
_reflns_number_total 6758
_reflns_threshold_expression >2sigma(I)
_cod_data_source_file ja906735v_si_002_4.cif
_cod_data_source_block FJ-20c-Eu
_cod_database_code 4105263

loop_
_symmetry_equiv_pos_as_xyz
'x, y, z'
'-x, -y, z'
'-x, y, -z'
'x, -y, -z'
'z, x, y'
'z, -x, -y'
'-z, -x, y'
'-z, x, -y'
'y, z, x'
'-y, z, -x'
'y, -z, -x'
'-y, -z, x'
'y, x, z'
'-y, -x, z'
'y, -x, -z'
'-y, x, -z'
'x, z, y'
'-x, z, -y'
'-x, -z, y'
'x, -z, -y'
'z, y, x'
'z, -y, -x'
'-z, y, -x'
'-z, -y, x'
'x+1/2, y+1/2, z+1/2'
'-x+1/2, -y+1/2, z+1/2'
'-x+1/2, y+1/2, -z+1/2'
'x+1/2, -y+1/2, -z+1/2'
'z+1/2, x+1/2, y+1/2'
'z+1/2, -x+1/2, -y+1/2'
'-z+1/2, -x+1/2, y+1/2'
'-z+1/2, x+1/2, -y+1/2'
'y+1/2, z+1/2, x+1/2'
'-y+1/2, z+1/2, -x+1/2'
'y+1/2, -z+1/2, -x+1/2'
'-y+1/2, -z+1/2, x+1/2'
'y+1/2, x+1/2, z+1/2'
'-y+1/2, -x+1/2, z+1/2'
'y+1/2, -x+1/2, -z+1/2'
'-y+1/2, x+1/2, -z+1/2'
'x+1/2, z+1/2, y+1/2'
'-x+1/2, z+1/2, -y+1/2'
'-x+1/2, -z+1/2, y+1/2'
'x+1/2, -z+1/2, -y+1/2'
'z+1/2, y+1/2, x+1/2'
'z+1/2, -y+1/2, -x+1/2'
'-z+1/2, y+1/2, -x+1/2'
'-z+1/2, -y+1/2, x+1/2'

loop_
_atom_site_label
_atom_site_type_symbol
_atom_site_fract_x
_atom_site_fract_y
_atom_site_fract_z
_atom_site_U_iso_or_equiv
_atom_site_adp_type
_atom_site_occupancy
_atom_site_symmetry_multiplicity
_atom_site_calc_flag
_atom_site_refinement_flags
Eu1 Eu 0.64036(3) 0.35964(3) 0.35964(3) 0.0529(4) Uani 1 6 d SU
Eu2 Eu 0.80267(3) 0.19733(3) 0.19733(3) 0.0411(3) Uani 1 6 d SU
Eu3 Eu 0.62854(2) 0.232091(19) 0.232091(19) 0.03787(18) Uani 1 2 d SU
Eu4 Eu 0.671564(17) 0.17956(3) 0.328436(17) 0.03822(18) Uani 1 2 d SDU
Eu5 Eu 0.52811(3) 0.18184(2) 0.18184(2) 0.0548(3) Uani 1 2 d SU
Ge1 Ge 0.59436(4) 0.33411(5) 0.26315(5) 0.0504(3) Uani 1 1 d U
Ge2 Ge 0.77665(4) 0.15260(4) 0.29447(4) 0.0390(3) Uani 1 1 d U
C1 C 0.5420(5) 0.3480(5) 0.2379(5) 0.057(3) Uani 1 1 d U
C2 C 0.5041(13) 0.3163(12) 0.2423(12) 0.079(9) Uani 0.50 1 d PU
C2' C 0.5425(15) 0.3890(14) 0.2087(14) 0.090(12) Uani 0.50 1 d PU
C3 C 0.5256(8) 0.2733(8) 0.2358(8) 0.047(5) Uani 0.50 1 d PU
C3' C 0.5837(11) 0.3902(10) 0.1753(11) 0.069(8) Uani 0.50 1 d PU
C4 C 0.7918(6) 0.0990(5) 0.3184(5) 0.067(4) Uani 1 1 d U
C5 C 0.7575(11) 0.0685(10) 0.3035(11) 0.067(8) Uani 0.50 1 d PU
C5' C 0.8325(13) 0.1005(12) 0.3413(12) 0.078(9) Uani 0.50 1 d PU
C6 C 0.7116(8) 0.0741(8) 0.3137(8) 0.044(5) Uani 0.50 1 d PU
C6' C 0.8276(7) 0.1372(8) 0.3753(8) 0.047(5) Uani 0.50 1 d PU
C7 C 0.5393(4) 0.1231(4) 0.2743(5) 0.055(3) Uani 1 1 d U
C8 C 0.5336(6) 0.0968(6) 0.3072(6) 0.079(5) Uani 1 1 d U
C9 C 0.4992(8) 0.0682(7) 0.3089(8) 0.098(6) Uani 1 1 d U
C10 C 0.4719(9) 0.0729(9) 0.2751(9) 0.112(8) Uani 1 1 d U
C11 C 0.4805(7) 0.0989(7) 0.2440(8) 0.096(6) Uani 1 1 d U
C12 C 0.5766(4) 0.1499(4) 0.2709(5) 0.053(3) Uani 1 1 d U
O1W O 0.6855(4) 0.3145(4) 0.3145(4) 0.049(4) Uani 1 6 d SU
O1 O 0.6199(3) 0.3801(3) 0.2826(4) 0.050(3) Uani 1 2 d SU
O2 O 0.5895(4) 0.3158(3) 0.3158(3) 0.053(3) Uani 1 2 d SU
O2W O 0.6126(14) 0.3686(14) 0.4312(14) 0.043(11) Uani 0.17 1 d PU
O3 O 0.7575(3) 0.1443(4) 0.2425(3) 0.048(3) Uani 1 2 d SU
O3W O 0.7586(4) 0.2414(4) 0.2414(4) 0.043(4) Uani 1 6 d SU
O4 O 0.8196(3) 0.1804(3) 0.2733(4) 0.046(3) Uani 1 2 d SU
O4W O 0.8457(10) 0.1347(10) 0.2028(10) 0.020(6) Uani 0.17 1 d PU
O5 O 0.6317(3) 0.3040(2) 0.2364(3) 0.0411(16) Uani 1 1 d U
O5W O 0.6442(4) 0.1116(3) 0.3558(4) 0.080 Uiso 1 2 d SD
O6 O 0.7439(2) 0.1880(2) 0.3202(3) 0.0393(16) Uani 1 1 d U
O6W O 0.4999(12) 0.1295(8) 0.1295(8) 0.164(9) Uani 1 2 d SU
O7 O 0.5611(5) 0.2609(4) 0.2609(4) 0.080(4) Uani 1 2 d SU
O7' O 0.6190(3) 0.3810(3) 0.1883(5) 0.066(4) Uani 1 2 d SU
O8 O 0.5048(6) 0.2431(7) 0.2207(6) 0.065(6) Uani 0.50 1 d PU
O8' O 0.5771(7) 0.4054(7) 0.1420(7) 0.079(7) Uani 0.50 1 d PU
O9 O 0.6947(4) 0.1114(5) 0.3053(4) 0.074(4) Uani 1 2 d SU
O9' O 0.8205(3) 0.1795(3) 0.3585(5) 0.067(4) Uani 1 2 d SU
O10 O 0.6829(4) 0.0453(4) 0.3171(4) 0.065(4) Uani 1 2 d SU
O10' O 0.8369(7) 0.1360(7) 0.4154(7) 0.075(6) Uani 0.50 1 d PU
O11 O 0.5777(3) 0.1763(4) 0.2400(4) 0.065(3) Uani 1 1 d U
O12 O 0.6043(3) 0.1463(4) 0.2972(4) 0.065(3) Uani 1 1 d U
N1 N 0.5128(4) 0.1253(4) 0.2403(5) 0.068(3) Uani 1 1 d U

loop_
_atom_site_aniso_label
_atom_site_aniso_U_11
_atom_site_aniso_U_22
_atom_site_aniso_U_33
_atom_site_aniso_U_23
_atom_site_aniso_U_13
_atom_site_aniso_U_12
Eu1 0.0529(4) 0.0529(4) 0.0529(4) -0.0082(4) 0.0082(4) 0.0082(4)
Eu2 0.0411(3) 0.0411(3) 0.0411(3) -0.0041(3) 0.0041(3) 0.0041(3)
Eu3 0.0315(3) 0.0411(3) 0.0411(3) 0.0025(3) -0.0015(2) -0.0015(2)
Eu4 0.0363(2) 0.0421(4) 0.0363(2) 0.0028(2) 0.0021(3) -0.0028(2)
Eu5 0.0280(4) 0.0683(4) 0.0683(4) -0.0084(5) -0.0030(3) -0.0030(3)
Ge1 0.0407(6) 0.0598(8) 0.0508(7) -0.0084(6) -0.0058(5) 0.0167(6)
Ge2 0.0470(7) 0.0319(5) 0.0381(6) 0.0037(4) 0.0039(5) 0.0019(5)
C1 0.051(6) 0.057(6) 0.063(7) 0.006(5) -0.008(5) -0.002(5)
C2 0.077(12) 0.080(12) 0.080(12) 0.004(9) -0.010(9) -0.007(9)
C2' 0.089(13) 0.089(13) 0.091(13) 0.002(6) 0.000(6) 0.002(6)
C3 0.049(9) 0.051(9) 0.042(8) 0.013(7) 0.001(7) -0.003(7)
C3' 0.071(9) 0.068(9) 0.069(10) -0.003(6) -0.002(6) 0.006(6)
C4 0.091(8) 0.048(6) 0.061(7) 0.009(5) -0.016(6) 0.002(6)
C5 0.076(11) 0.054(10) 0.072(11) -0.004(8) 0.000(9) 0.003(8)
C5' 0.080(12) 0.075(12) 0.078(12) 0.005(9) -0.004(9) 0.005(9)
C6 0.046(8) 0.041(8) 0.046(8) 0.000(7) -0.004(7) 0.002(7)
C6' 0.039(8) 0.056(9) 0.048(9) 0.001(7) -0.002(7) 0.011(7)
C7 0.047(6) 0.044(5) 0.073(7) 0.001(5) 0.009(5) -0.006(5)
C8 0.076(8) 0.076(8) 0.084(8) 0.012(7) 0.008(7) -0.012(7)
C9 0.086(9) 0.103(10) 0.104(10) 0.006(8) 0.000(8) -0.030(8)
C10 0.106(10) 0.117(10) 0.113(10) 0.015(8) -0.006(8) -0.012(8)
C11 0.087(9) 0.095(9) 0.105(10) 0.008(8) -0.008(8) -0.019(8)
C12 0.053(6) 0.048(6) 0.057(6) -0.009(5) -0.002(5) -0.006(5)
O1W 0.049(4) 0.049(4) 0.049(4) -0.001(4) 0.001(4) 0.001(4)
O1 0.046(4) 0.046(4) 0.057(6) -0.003(3) 0.003(3) 0.001(5)
O2 0.059(6) 0.050(4) 0.050(4) -0.005(5) 0.007(4) 0.007(4)
O2W 0.045(13) 0.043(13) 0.041(13) -0.003(8) 0.013(8) 0.008(8)
O3 0.046(4) 0.051(6) 0.046(4) -0.005(3) 0.011(5) 0.005(3)
O3W 0.043(4) 0.043(4) 0.043(4) 0.006(4) -0.006(4) -0.006(4)
O4 0.050(4) 0.050(4) 0.037(5) -0.003(3) 0.003(3) 0.000(5)
O4W 0.023(8) 0.019(8) 0.017(8) -0.001(6) 0.006(6) 0.007(6)
O5 0.043(4) 0.038(4) 0.042(4) 0.001(3) 0.004(3) -0.002(3)
O6 0.037(4) 0.038(4) 0.042(4) -0.008(3) -0.006(3) -0.007(3)
O6W 0.152(12) 0.171(10) 0.171(10) -0.021(9) -0.001(6) -0.001(6)
O7 0.056(7) 0.091(6) 0.091(6) -0.030(7) -0.008(4) -0.008(4)
O7' 0.063(4) 0.063(4) 0.072(7) 0.005(4) -0.005(4) 0.032(6)
O8 0.053(8) 0.073(9) 0.070(9) -0.014(7) -0.008(7) -0.011(7)
O8' 0.075(10) 0.083(10) 0.080(9) 0.021(8) -0.005(7) 0.011(8)
O9 0.083(5) 0.057(7) 0.083(5) 0.000(4) 0.010(7) 0.000(4)
O9' 0.072(5) 0.072(5) 0.058(6) 0.000(4) 0.000(4) 0.025(6)
O10 0.075(5) 0.045(6) 0.075(5) -0.001(4) 0.011(6) 0.001(4)
O10' 0.082(10) 0.086(10) 0.056(8) 0.001(7) -0.008(7) 0.027(8)
O11 0.057(5) 0.065(5) 0.072(6) -0.008(5) -0.003(4) -0.012(4)
O12 0.047(5) 0.074(6) 0.073(6) 0.003(5) -0.001(4) -0.007(4)
N1 0.053(6) 0.062(6) 0.089(7) -0.006(6) -0.007(5) -0.013(5)

loop_
_atom_type_symbol
_atom_type_description
_atom_type_scat_dispersion_real
_atom_type_scat_dispersion_imag
_atom_type_scat_source
C C 0.0033 0.0016 'International Tables Vol C Tables 4.2.6.8 and 6.1.1.4'
H H 0.0000 0.0000 'International Tables Vol C Tables 4.2.6.8 and 6.1.1.4'
N N 0.0061 0.0033 'International Tables Vol C Tables 4.2.6.8 and 6.1.1.4'
O O 0.0106 0.0060 'International Tables Vol C Tables 4.2.6.8 and 6.1.1.4'
Ge Ge 0.1547 1.8001 'International Tables Vol C Tables 4.2.6.8 and 6.1.1.4'
Eu Eu -0.1578 3.6682 'International Tables Vol C Tables 4.2.6.8 and 6.1.1.4'
Cl Cl 0.1484 0.1585 'International Tables Vol C Tables 4.2.6.8 and 6.1.1.4'

loop_
_geom_angle_atom_site_label_1
_geom_angle_atom_site_label_2
_geom_angle_atom_site_label_3
_geom_angle
_geom_angle_site_symmetry_1
_geom_angle_site_symmetry_3
O2W Eu1 O2W 47(2) 14_665 10_656
O2W Eu1 O2W 20(2) 14_665 .
O2W Eu1 O2W 61.2(17) 10_656 .
O2W Eu1 O2W 61.2(17) 14_665 17
O2W Eu1 O2W 20(2) 10_656 17
O2W Eu1 O2W 70(2) . 17
O2W Eu1 O2W 61.2(17) 14_665 23_656
O2W Eu1 O2W 70(2) 10_656 23_656
O2W Eu1 O2W 47(2) . 23_656
O2W Eu1 O2W 61.2(17) 17 23_656
O2W Eu1 O2W 70(2) 14_665 7_665
O2W Eu1 O2W 61.2(17) 10_656 7_665
O2W Eu1 O2W 61.2(17) . 7_665
O2W Eu1 O2W 47(2) 17 7_665
O2W Eu1 O2W 20(2) 23_656 7_665
O2W Eu1 O1W 144.0(11) 14_665 .
O2W Eu1 O1W 144.0(11) 10_656 .
O2W Eu1 O1W 144.0(10) . .
O2W Eu1 O1W 144.0(11) 17 .
O2W Eu1 O1W 144.0(10) 23_656 .
O2W Eu1 O1W 144.0(10) 7_665 .
O2W Eu1 O2 70.9(11) 14_665 10_656
O2W Eu1 O2 110.0(11) 10_656 10_656
O2W Eu1 O2 70.9(11) . 10_656
O2W Eu1 O2 129.0(10) 17 10_656
O2W Eu1 O2 110.0(11) 23_656 10_656
O2W Eu1 O2 129.0(10) 7_665 10_656
O1W Eu1 O2 74.6(3) . 10_656
O2W Eu1 O2 129.0(10) 14_665 .
O2W Eu1 O2 129.0(10) 10_656 .
O2W Eu1 O2 110.0(11) . .
O2W Eu1 O2 110.0(11) 17 .
O2W Eu1 O2 70.9(11) 23_656 .
O2W Eu1 O2 70.9(11) 7_665 .
O1W Eu1 O2 74.6(3) . .
O2 Eu1 O2 113.2(2) 10_656 .
O2W Eu1 O2 110.0(11) 14_665 7_665
O2W Eu1 O2 70.9(11) 10_656 7_665
O2W Eu1 O2 129.0(10) . 7_665
O2W Eu1 O2 70.9(11) 17 7_665
O2W Eu1 O2 129.0(10) 23_656 7_665
O2W Eu1 O2 110.0(11) 7_665 7_665
O1W Eu1 O2 74.6(3) . 7_665
O2 Eu1 O2 113.2(2) 10_656 7_665
O2 Eu1 O2 113.2(2) . 7_665
O2W Eu1 O1 77.8(11) 14_665 7_665
O2W Eu1 O1 77.8(11) 10_656 7_665
O2W Eu1 O1 94.4(11) . 7_665
O2W Eu1 O1 94.4(11) 17 7_665
O2W Eu1 O1 138.4(11) 23_656 7_665
O2W Eu1 O1 138.4(11) 7_665 7_665
O1W Eu1 O1 75.4(3) . 7_665
O2 Eu1 O1 57.76(6) 10_656 7_665
O2 Eu1 O1 150.0(4) . 7_665
O2 Eu1 O1 57.76(6) 7_665 7_665
O2W Eu1 O1 138.4(11) 14_665 .
O2W Eu1 O1 94.4(11) 10_656 .
O2W Eu1 O1 138.4(11) . .
O2W Eu1 O1 77.8(10) 17 .
O2W Eu1 O1 94.4(11) 23_656 .
O2W Eu1 O1 77.8(10) 7_665 .
O1W Eu1 O1 75.4(3) . .
O2 Eu1 O1 150.0(4) 10_656 .
O2 Eu1 O1 57.76(6) . .
O2 Eu1 O1 57.76(6) 7_665 .
O1 Eu1 O1 113.8(2) 7_665 .
O4W Eu2 O4W 53.5(16) 14_665 10_656
O4W Eu2 O4W 68.6(12) 14_665 17
O4W Eu2 O4W 20.9(15) 10_656 17
O4W Eu2 O4W 20.9(15) 14_665 .
O4W Eu2 O4W 68.6(12) 10_656 .
O4W Eu2 O4W 78.3(14) 17 .
O4W Eu2 O4W 68.6(12) 14_665 23_656
O4W Eu2 O4W 78.3(14) 10_656 23_656
O4W Eu2 O4W 68.6(12) 17 23_656
O4W Eu2 O4W 53.5(16) . 23_656
O4W Eu2 O4W 78.3(14) 14_665 7_665
O4W Eu2 O4W 68.6(12) 10_656 7_665
O4W Eu2 O4W 53.5(16) 17 7_665
O4W Eu2 O4W 68.6(12) . 7_665
O4W Eu2 O4W 20.9(15) 23_656 7_665
O4W Eu2 O3W 139.4(7) 14_665 .
O4W Eu2 O3W 139.4(7) 10_656 .
O4W Eu2 O3W 139.4(7) 17 .
O4W Eu2 O3W 139.4(7) . .
O4W Eu2 O3W 139.4(7) 23_656 .
O4W Eu2 O3W 139.4(7) 7_665 .
O4W Eu2 O4 112.3(8) 14_665 10_656
O4W Eu2 O4 68.7(8) 10_656 10_656
O4W Eu2 O4 68.7(8) 17 10_656
O4W Eu2 O4 132.7(8) . 10_656
O4W Eu2 O4 132.7(8) 23_656 10_656
O4W Eu2 O4 112.3(8) 7_665 10_656
O3W Eu2 O4 72.2(3) . 10_656
O4W Eu2 O4 68.7(8) 14_665 .
O4W Eu2 O4 112.3(8) 10_656 .
O4W Eu2 O4 132.7(8) 17 .
O4W Eu2 O4 68.7(8) . .
O4W Eu2 O4 112.3(8) 23_656 .
O4W Eu2 O4 132.7(8) 7_665 .
O3W Eu2 O4 72.2(3) . .
O4 Eu2 O4 111.1(3) 10_656 .
O4W Eu2 O4 132.7(8) 14_665 7_665
O4W Eu2 O4 132.7(8) 10_656 7_665
O4W Eu2 O4 112.3(8) 17 7_665
O4W Eu2 O4 112.3(8) . 7_665
O4W Eu2 O4 68.7(8) 23_656 7_665
O4W Eu2 O4 68.7(8) 7_665 7_665
O3W Eu2 O4 72.2(3) . 7_665
O4 Eu2 O4 111.1(3) 10_656 7_665
O4 Eu2 O4 111.1(3) . 7_665
O4W Eu2 O3 75.1(8) 14_665 10_656
O4W Eu2 O3 75.1(8) 10_656 10_656
O4W Eu2 O3 92.7(8) 17 10_656
O4W Eu2 O3 92.7(8) . 10_656
O4W Eu2 O3 143.1(8) 23_656 10_656
O4W Eu2 O3 143.1(8) 7_665 10_656
O3W Eu2 O3 75.0(3) . 10_656
O4 Eu2 O3 57.39(6) 10_656 10_656
O4 Eu2 O3 57.39(6) . 10_656
O4 Eu2 O3 147.2(4) 7_665 10_656
O4W Eu2 O3 92.7(8) 14_665 .
O4W Eu2 O3 143.1(8) 10_656 .
O4W Eu2 O3 143.1(8) 17 .
O4W Eu2 O3 75.1(8) . .
O4W Eu2 O3 75.1(8) 23_656 .
O4W Eu2 O3 92.7(8) 7_665 .
O3W Eu2 O3 75.0(3) . .
O4 Eu2 O3 147.2(4) 10_656 .
O4 Eu2 O3 57.39(6) . .
O4 Eu2 O3 57.39(6) 7_665 .
O3 Eu2 O3 113.5(2) 10_656 .
O6 Eu3 O6 84.3(4) 23_656 7_665
O6 Eu3 O5 70.8(3) 23_656 17
O6 Eu3 O5 124.1(3) 7_665 17
O6 Eu3 O5 124.1(3) 23_656 .
O6 Eu3 O5 70.8(3) 7_665 .
O5 Eu3 O5 83.0(4) 17 .
O6 Eu3 O9' 71.5(3) 23_656 7_665
O6 Eu3 O9' 71.5(3) 7_665 7_665
O5 Eu3 O9' 136.8(2) 17 7_665
O5 Eu3 O9' 136.8(2) . 7_665
O6 Eu3 O11 89.6(3) 23_656 .
O6 Eu3 O11 142.1(3) 7_665 .
O5 Eu3 O11 88.3(3) 17 .
O5 Eu3 O11 139.1(3) . .
O9' Eu3 O11 71.0(4) 7_665 .
O6 Eu3 O11 142.1(3) 23_656 17
O6 Eu3 O11 89.6(3) 7_665 17
O5 Eu3 O11 139.1(3) 17 17
O5 Eu3 O11 88.3(3) . 17
O9' Eu3 O11 71.0(4) 7_665 17
O11 Eu3 O11 72.7(6) . 17
O6 Eu3 O7 135.5(2) 23_656 .
O6 Eu3 O7 135.5(2) 7_665 .
O5 Eu3 O7 69.6(3) 17 .
O5 Eu3 O7 69.6(3) . .
O9' Eu3 O7 131.0(5) 7_665 .
O11 Eu3 O7 70.0(4) . .
O11 Eu3 O7 70.0(4) 17 .
O6 Eu3 Ge2 24.6(2) 23_656 23_656
O6 Eu3 Ge2 72.3(2) 7_665 23_656
O5 Eu3 Ge2 95.2(2) 17 23_656
O5 Eu3 Ge2 133.5(2) . 23_656
O9' Eu3 Ge2 47.7(3) 7_665 23_656
O11 Eu3 Ge2 86.9(3) . 23_656
O11 Eu3 Ge2 118.8(3) 17 23_656
O7 Eu3 Ge2 152.17(10) . 23_656
O6 Eu3 Ge2 72.3(2) 23_656 7_665
O6 Eu3 Ge2 24.6(2) 7_665 7_665
O5 Eu3 Ge2 133.5(2) 17 7_665
O5 Eu3 Ge2 95.2(2) . 7_665
O9' Eu3 Ge2 47.7(3) 7_665 7_665
O11 Eu3 Ge2 118.8(3) . 7_665
O11 Eu3 Ge2 86.9(3) 17 7_665
O7 Eu3 Ge2 152.17(10) . 7_665
Ge2 Eu3 Ge2 53.57(4) 23_656 7_665
O6 Eu3 Ge1 94.8(2) 23_656 17
O6 Eu3 Ge1 133.2(2) 7_665 17
O5 Eu3 Ge1 24.3(2) 17 17
O5 Eu3 Ge1 71.5(2) . 17
O9' Eu3 Ge1 151.66(12) 7_665 17
O11 Eu3 Ge1 84.5(3) . 17
O11 Eu3 Ge1 115.9(3) 17 17
O7 Eu3 Ge1 45.9(3) . 17
Ge2 Eu3 Ge1 118.82(4) 23_656 17
Ge2 Eu3 Ge1 152.36(4) 7_665 17
O6 Eu3 Ge1 133.2(2) 23_656 .
O6 Eu3 Ge1 94.8(2) 7_665 .
O5 Eu3 Ge1 71.5(2) 17 .
O5 Eu3 Ge1 24.3(2) . .
O9' Eu3 Ge1 151.66(12) 7_665 .
O11 Eu3 Ge1 115.9(3) . .
O11 Eu3 Ge1 84.5(3) 17 .
O7 Eu3 Ge1 45.9(3) . .
Ge2 Eu3 Ge1 152.36(4) 23_656 .
Ge2 Eu3 Ge1 118.82(4) 7_665 .
Ge1 Eu3 Ge1 53.24(5) 17 .
O6 Eu4 O6 76.3(4) . 23_656
O6 Eu4 O5 69.2(3) . 10_656
O6 Eu4 O5 114.1(3) 23_656 10_656
O6 Eu4 O5 114.1(3) . 17
O6 Eu4 O5 69.2(3) 23_656 17
O5 Eu4 O5 76.2(4) 10_656 17
O6 Eu4 O7' 139.4(2) . 10_656
O6 Eu4 O7' 139.4(2) 23_656 10_656
O5 Eu4 O7' 76.3(4) 10_656 10_656
O5 Eu4 O7' 76.3(4) 17 10_656
O6 Eu4 O9 76.5(4) . .
O6 Eu4 O9 76.5(4) 23_656 .
O5 Eu4 O9 139.5(2) 10_656 .
O5 Eu4 O9 139.5(2) 17 .
O7' Eu4 O9 122.3(5) 10_656 .
O6 Eu4 O5W 119.0(4) . .
O6 Eu4 O5W 119.0(4) 23_656 .
O5 Eu4 O5W 126.7(4) 10_656 .
O5 Eu4 O5W 126.7(4) 17 .
O7' Eu4 O5W 67.1(6) 10_656 .
O9 Eu4 O5W 55.3(6) . .
O6 Eu4 O12 76.2(3) . 23_656
O6 Eu4 O12 145.1(3) 23_656 23_656
O5 Eu4 O12 75.0(3) 10_656 23_656
O5 Eu4 O12 143.0(3) 17 23_656
O7' Eu4 O12 74.7(3) 10_656 23_656
O9 Eu4 O12 76.5(3) . 23_656
O5W Eu4 O12 59.3(2) . 23_656
O6 Eu4 O12 145.1(3) . .
O6 Eu4 O12 76.2(3) 23_656 .
O5 Eu4 O12 143.0(3) 10_656 .
O5 Eu4 O12 75.0(3) 17 .
O7' Eu4 O12 74.7(3) 10_656 .
O9 Eu4 O12 76.5(3) . .
O5W Eu4 O12 59.3(3) . .
O12 Eu4 O12 117.9(5) 23_656 .
O6 Eu4 Ge2 23.26(19) . .
O6 Eu4 Ge2 68.16(19) 23_656 .
O5 Eu4 Ge2 92.2(2) 10_656 .
O5 Eu4 Ge2 125.8(2) 17 .
O7' Eu4 Ge2 152.45(12) 10_656 .
O9 Eu4 Ge2 54.0(3) . .
O5W Eu4 Ge2 102.8(4) . .
O12 Eu4 Ge2 78.2(3) 23_656 .
O12 Eu4 Ge2 123.6(3) . .
O6 Eu4 Ge2 68.16(19) . 23_656
O6 Eu4 Ge2 23.26(19) 23_656 23_656
O5 Eu4 Ge2 125.8(2) 10_656 23_656
O5 Eu4 Ge2 92.2(2) 17 23_656
O7' Eu4 Ge2 152.45(11) 10_656 23_656
O9 Eu4 Ge2 54.0(3) . 23_656
O5W Eu4 Ge2 102.8(4) . 23_656
O12 Eu4 Ge2 123.6(3) 23_656 23_656
O12 Eu4 Ge2 78.2(3) . 23_656
Ge2 Eu4 Ge2 52.51(4) . 23_656
O6 Eu4 Ge1 92.37(19) . 10_656
O6 Eu4 Ge1 126.15(19) 23_656 10_656
O5 Eu4 Ge1 23.5(2) 10_656 10_656
O5 Eu4 Ge1 68.3(2) 17 10_656
O7' Eu4 Ge1 53.4(3) 10_656 10_656
O9 Eu4 Ge1 152.14(13) . 10_656
O5W Eu4 Ge1 112.6(4) . 10_656
O12 Eu4 Ge1 76.0(3) 23_656 10_656
O12 Eu4 Ge1 121.3(3) . 10_656
Ge2 Eu4 Ge1 115.00(3) . 10_656
Ge2 Eu4 Ge1 144.62(4) 23_656 10_656
O10 Eu5 O10' 139.8(6) 36_554 23_656
O10 Eu5 O10' 139.8(6) 36_554 7_665
O10' Eu5 O10' 29.6(12) 23_656 7_665
O10 Eu5 O8 71.1(6) 36_554 17
O10' Eu5 O8 137.8(7) 23_656 17
O10' Eu5 O8 148.0(7) 7_665 17
O10 Eu5 O8 71.1(6) 36_554 .
O10' Eu5 O8 148.0(7) 23_656 .
O10' Eu5 O8 137.8(7) 7_665 .
O8 Eu5 O8 24.1(10) 17 .
O10 Eu5 O11 129.6(4) 36_554 17
O10' Eu5 O11 87.6(6) 23_656 17
O10' Eu5 O11 70.0(6) 7_665 17
O8 Eu5 O11 82.5(5) 17 17
O8 Eu5 O11 67.9(6) . 17
O10 Eu5 O11 129.6(4) 36_554 .
O10' Eu5 O11 70.0(6) 23_656 .
O10' Eu5 O11 87.6(6) 7_665 .
O8 Eu5 O11 67.9(6) 17 .
O8 Eu5 O11 82.5(5) . .
O11 Eu5 O11 72.0(5) 17 .
O10 Eu5 O6W 70.3(9) 36_554 .
O10' Eu5 O6W 72.5(9) 23_656 .
O10' Eu5 O6W 72.5(9) 7_665 .
O8 Eu5 O6W 139.4(9) 17 .
O8 Eu5 O6W 139.4(9) . .
O11 Eu5 O6W 133.1(6) 17 .
O11 Eu5 O6W 133.1(6) . .
O10 Eu5 N1 79.4(3) 36_554 .
O10' Eu5 N1 84.1(7) 23_656 .
O10' Eu5 N1 113.5(7) 7_665 .
O8 Eu5 N1 74.0(6) 17 .
O8 Eu5 N1 97.7(6) . .
O11 Eu5 N1 133.6(4) 17 .
O11 Eu5 N1 62.2(4) . .
O6W Eu5 N1 87.1(3) . .
O10 Eu5 N1 79.4(3) 36_554 17
O10' Eu5 N1 113.5(7) 23_656 17
O10' Eu5 N1 84.1(7) 7_665 17
O8 Eu5 N1 97.7(6) 17 17
O8 Eu5 N1 74.0(6) . 17
O11 Eu5 N1 62.2(4) 17 17
O11 Eu5 N1 133.6(4) . 17
O6W Eu5 N1 87.1(3) . 17
N1 Eu5 N1 158.7(6) . 17
O10 Eu5 Eu3 143.6(4) 36_554 .
O10' Eu5 Eu3 74.7(5) 23_656 .
O10' Eu5 Eu3 74.7(5) 7_665 .
O8 Eu5 Eu3 73.3(5) 17 .
O8 Eu5 Eu3 73.3(5) . .
O11 Eu5 Eu3 36.0(3) 17 .
O11 Eu5 Eu3 36.0(3) . .
O6W Eu5 Eu3 146.1(8) . .
N1 Eu5 Eu3 98.1(3) . .
N1 Eu5 Eu3 98.1(3) 17 .
O5 Ge1 O2 109.8(5) . .
O5 Ge1 O1 108.0(5) . .
O2 Ge1 O1 89.0(6) . .
O5 Ge1 C1 121.1(5) . .
O2 Ge1 C1 113.4(7) . .
O1 Ge1 C1 110.8(6) . .
O5 Ge1 Eu1 105.7(3) . .
O2 Ge1 Eu1 44.5(4) . .
O1 Ge1 Eu1 46.8(4) . .
C1 Ge1 Eu1 133.2(5) . .
O5 Ge1 Eu3 32.7(3) . .
O2 Ge1 Eu3 89.4(4) . .
O1 Ge1 Eu3 134.8(4) . .
C1 Ge1 Eu3 111.2(5) . .
Eu1 Ge1 Eu3 109.11(4) . .
O5 Ge1 Eu4 32.3(3) . 7_665
O2 Ge1 Eu4 137.1(4) . 7_665
O1 Ge1 Eu4 89.2(4) . 7_665
C1 Ge1 Eu4 107.1(5) . 7_665
Eu1 Ge1 Eu4 111.84(4) . 7_665
Eu3 Ge1 Eu4 62.89(3) . 7_665
O6 Ge2 O4 108.7(4) . .
O6 Ge2 O3 109.1(4) . .
O4 Ge2 O3 89.2(5) . .
O6 Ge2 C4 122.5(6) . .
O4 Ge2 C4 113.6(7) . .
O3 Ge2 C4 108.6(6) . .
O6 Ge2 Eu2 107.1(3) . .
O4 Ge2 Eu2 43.6(4) . .
O3 Ge2 Eu2 47.3(4) . .
C4 Ge2 Eu2 130.4(5) . .
O6 Ge2 Eu3 33.2(2) . 10_656
O4 Ge2 Eu3 88.1(3) . 10_656
O3 Ge2 Eu3 136.3(4) . 10_656
C4 Ge2 Eu3 112.3(5) . 10_656
Eu2 Ge2 Eu3 109.86(4) . 10_656
O6 Ge2 Eu4 32.0(2) . .
O4 Ge2 Eu4 135.4(4) . .
O3 Ge2 Eu4 89.8(3) . .
C4 Ge2 Eu4 108.8(6) . .
Eu2 Ge2 Eu4 112.70(4) . .
Eu3 Ge2 Eu4 63.26(2) 10_656 .
C2 C1 C2' 125(2) . .
C2 C1 Ge1 119.0(16) . .
C2' C1 Ge1 115.2(19) . .
C3 C2 C1 102(3) . .
C1 C2' C3' 113(3) . .
O8 C3 O7 115(2) . .
O8 C3 C2 120(3) . .
O7 C3 C2 121(2) . .
O8 C3 C3 74.4(14) . 17
O7 C3 C3 54.1(10) . 17
C2 C3 C3 122.1(17) . 17
O8 C3 O8 32.5(15) . 17
O7 C3 O8 87.8(14) . 17
C2 C3 O8 130(2) . 17
C3 C3 O8 41.9(10) 17 17
C3' C3' O8' 81(2) 14_665 .
C3' C3' O7' 61.5(16) 14_665 .
O8' C3' O7' 124(3) . .
C3' C3' O8' 50.0(15) 14_665 14_665
O8' C3' O8' 31(2) . 14_665
O7' C3' O8' 101(3) . 14_665
C3' C3' C2' 124.4(19) 14_665 .
O8' C3' C2' 116(3) . .
O7' C3' C2' 120(3) . .
O8' C3' C2' 129(3) 14_665 .
C5' C4 C5 142(2) . .
C5' C4 Ge2 112.5(17) . .
C5 C4 Ge2 105.0(15) . .
C6 C5 C4 123(2) . .
C4 C5' C6' 106(3) . .
C6 C6 O10 64.0(11) 23_656 .
C6 C6 O9 64.6(11) 23_656 .
O10 C6 O9 111(2) . .
C6 C6 C5 122.2(16) 23_656 .
O10 C6 C5 128(2) . .
O9 C6 C5 117(2) . .
O10' C6' O9' 115(2) . .
O10' C6' C6' 82.0(16) . 14_665
O9' C6' C6' 57.3(10) . 14_665
O10' C6' C5' 128(2) . .
O9' C6' C5' 116(2) . .
C6' C6' C5' 116.6(17) 14_665 .
O10' C6' O10' 39.3(18) . 14_665
O9' C6' O10' 86.5(15) . 14_665
C6' C6' O10' 42.7(10) 14_665 14_665
C5' C6' O10' 135(2) . 14_665
C8 C7 N1 124.1(14) . .
C8 C7 C12 121.6(16) . .
N1 C7 C12 114.2(13) . .
C7 C8 C9 122(2) . .
C10 C9 C8 112(2) . .
C11 C10 C9 121(2) . .
C10 C11 N1 128(2) . .
O12 C12 O11 124.2(13) . .
O12 C12 C7 118.7(14) . .
O11 C12 C7 117.1(13) . .
Ge1 O1 Ge1 128.8(8) 14_665 .
Ge1 O1 Eu1 103.5(4) 14_665 .
Ge1 O1 Eu1 103.5(4) . .
Ge1 O2 Ge1 127.4(7) 17 .
Ge1 O2 Eu1 106.3(5) 17 .
Ge1 O2 Eu1 106.3(5) . .
O2W O2W Eu1 80.1(10) 14_665 .
Ge2 O3 Ge2 127.8(7) . 23_656
Ge2 O3 Eu2 102.9(4) . .
Ge2 O3 Eu2 102.9(4) 23_656 .
Ge2 O4 Ge2 129.3(7) 14_665 .
Ge2 O4 Eu2 107.8(4) 14_665 .
Ge2 O4 Eu2 107.8(4) . .
O4W O4W Eu2 79.6(8) 14_665 .
Ge1 O5 Eu3 123.0(4) . .
Ge1 O5 Eu4 124.3(4) . 7_665
Eu3 O5 Eu4 107.9(3) . 7_665
Ge2 O6 Eu3 122.2(4) . 10_656
Ge2 O6 Eu4 124.8(4) . .
Eu3 O6 Eu4 108.7(3) 10_656 .
C3 O7 C3 72(2) . 17
C3 O7 Eu3 124.6(13) . .
C3 O7 Eu3 124.6(13) 17 .
C3' O7' C3' 57(3) . 14_665
C3' O7' Eu4 140.3(17) . 7_665
C3' O7' Eu4 140.3(17) 14_665 7_665
O8 O8 C3 105.6(14) 17 .
O8 O8 C3 41.9(10) 17 17
C3 O8 C3 63.7(19) . 17
O8 O8 Eu5 78.0(5) 17 .
C3 O8 Eu5 130.3(18) . .
C3 O8 Eu5 104.8(12) 17 .
O8' O8' C3' 99(2) 14_665 .
O8' O8' C3' 50.0(15) 14_665 14_665
C3' O8' C3' 49(3) . 14_665
C6 O9 C6 51(2) . 23_656
C6 O9 Eu4 150.0(12) . .
C6 O9 Eu4 150.0(12) 23_656 .
C6' O9' C6' 65(2) 14_665 .
C6' O9' Eu3 133.2(12) 14_665 10_656
C6' O9' Eu3 133.2(12) . 10_656
C6 O10 C6 52(2) . 23_656
C6 O10 Eu5 135.8(14) . 30
C6 O10 Eu5 135.8(14) 23_656 30
O10' O10' C6' 98.0(16) 14_665 .
O10' O10' C6' 42.7(10) 14_665 14_665
C6' O10' C6' 55(2) . 14_665
O10' O10' Eu5 75.2(6) 14_665 10_656
C6' O10' Eu5 131.2(17) . 10_656
C6' O10' Eu5 103.8(12) 14_665 10_656
C12 O11 Eu3 125.0(9) . .
C12 O11 Eu5 127.3(9) . .
Eu3 O11 Eu5 107.6(5) . .
C12 O12 Eu4 145.3(10) . .
C11 N1 C7 111.9(16) . .
C11 N1 Eu5 129.4(14) . .
C7 N1 Eu5 118.6(9) . .

loop_
_geom_bond_atom_site_label_1
_geom_bond_atom_site_label_2
_geom_bond_distance
_geom_bond_site_symmetry_2
Eu1 O2W 2.48(4) 14_665
Eu1 O2W 2.48(4) 10_656
Eu1 O2W 2.48(4) .
Eu1 O2W 2.48(4) 17
Eu1 O2W 2.48(4) 23_656
Eu1 O2W 2.48(4) 7_665
Eu1 O1W 2.50(2) .
Eu1 O2 2.567(14) 10_656
Eu1 O2 2.567(14) .
Eu1 O2 2.567(14) 7_665
Eu1 O1 2.637(14) 7_665
Eu1 O1 2.637(14) .
Eu2 O4W 2.44(3) 14_665
Eu2 O4W 2.44(3) 10_656
Eu2 O4W 2.44(3) 17
Eu2 O4W 2.44(3) .
Eu2 O4W 2.44(3) 23_656
Eu2 O4W 2.44(3) 7_665
Eu2 O3W 2.45(2) .
Eu2 O4 2.552(12) 10_656
Eu2 O4 2.552(12) .
Eu2 O4 2.552(12) 7_665
Eu2 O3 2.660(13) 10_656
Eu2 O3 2.660(13) .
Eu3 O6 2.299(7) 23_656
Eu3 O6 2.299(7) 7_665
Eu3 O5 2.310(8) 17
Eu3 O5 2.310(8) .
Eu3 O9' 2.417(15) 7_665
Eu3 O11 2.431(10) .
Eu3 O11 2.431(10) 17
Eu3 O7 2.525(17) .
Eu3 Ge2 3.5549(14) 23_656
Eu3 Ge2 3.5549(14) 7_665
Eu3 Ge1 3.5862(16) 17
Eu3 Ge1 3.5862(16) .
Eu4 O6 2.346(8) .
Eu4 O6 2.346(8) 23_656
Eu4 O5 2.356(8) 10_656
Eu4 O5 2.356(8) 17
Eu4 O7' 2.396(13) 10_656
Eu4 O9 2.423(16) .
Eu4 O5W 2.504(5) .
Eu4 O12 2.604(11) 23_656
Eu4 O12 2.604(11) .
Eu4 Ge2 3.6405(14) .
Eu4 Ge2 3.6405(14) 23_656
Eu4 Ge1 3.6482(17) 10_656
Eu5 O10 2.351(14) 36_554
Eu5 O10' 2.41(2) 23_656
Eu5 O10' 2.41(2) 7_665
Eu5 O8 2.44(2) 17
Eu5 O8 2.44(2) .
Eu5 O11 2.453(11) 17
Eu5 O11 2.453(11) .
Eu5 O6W 2.54(4) .
Eu5 N1 2.650(15) .
Eu5 N1 2.650(15) 17
Ge1 O5 1.758(8) .
Ge1 O2 1.792(6) .
Ge1 O1 1.796(6) .
Ge1 C1 1.913(14) .
Ge1 Eu4 3.6482(17) 7_665
Ge2 O6 1.751(8) .
Ge2 O4 1.773(5) .
Ge2 O3 1.793(5) .
Ge2 C4 1.941(15) .
Ge2 Eu3 3.5549(14) 10_656
C1 C2 1.59(4) .
C1 C2' 1.62(5) .
C2 C3 1.55(5) .
C2' C3' 1.70(6) .
C3 O8 1.27(3) .
C3 O7 1.45(3) .
C3 C3 1.70(5) 17
C3 O8 1.83(3) 17
C3' C3' 1.18(7) 14_665
C3' O8' 1.19(4) .
C3' O7' 1.24(3) .
C3' O8' 1.54(4) 14_665
C4 C5' 1.50(4) .
C4 C5 1.54(4) .
C5 C6 1.52(4) .
C5' C6' 1.61(5) .
C6 C6 1.15(5) 23_656
C6 O10 1.31(3) .
C6 O9 1.34(3) .
C6' O10' 1.32(3) .
C6' O9' 1.48(3) .
C6' C6' 1.60(5) 14_665
C6' O10' 1.92(3) 14_665
C7 C8 1.36(2) .
C7 N1 1.38(2) .
C7 C12 1.474(18) .
C8 C9 1.43(3) .
C9 C10 1.40(3) .
C10 C11 1.33(3) .
C11 N1 1.34(2) .
C12 O12 1.229(17) .
C12 O11 1.304(18) .
O1 Ge1 1.796(6) 14_665
O2 Ge1 1.792(6) 17
O2W O2W 0.85(9) 14_665
O3 Ge2 1.793(5) 23_656
O4 Ge2 1.773(5) 14_665
O4W O4W 0.88(6) 14_665
O5 Eu4 2.356(8) 7_665
O6 Eu3 2.299(7) 10_656
O7 C3 1.45(3) 17
O7' C3' 1.24(3) 14_665
O7' Eu4 2.396(13) 7_665
O8 O8 1.02(4) 17
O8 C3 1.83(3) 17
O8' O8' 0.79(5) 14_665
O8' C3' 1.54(4) 14_665
O9 C6 1.34(3) 23_656
O9' C6' 1.48(3) 14_665
O9' Eu3 2.417(15) 10_656
O10 C6 1.31(3) 23_656
O10 Eu5 2.351(14) 30
O10' O10' 1.23(5) 14_665
O10' C6' 1.92(3) 14_665
O10' Eu5 2.41(2) 10_656

loop_
_geom_torsion_atom_site_label_1
_geom_torsion_atom_site_label_2
_geom_torsion_atom_site_label_3
_geom_torsion_atom_site_label_4
_geom_torsion
_geom_torsion_site_symmetry_1
_geom_torsion_site_symmetry_4
O6 Eu3 Eu5 O10 130.5(2) 23_656 36_554
O6 Eu3 Eu5 O10 -130.5(2) 7_665 36_554
O5 Eu3 Eu5 O10 48.6(2) 17 36_554
O5 Eu3 Eu5 O10 -48.6(2) . 36_554
O9' Eu3 Eu5 O10 180.0 7_665 36_554
O11 Eu3 Eu5 O10 87.8(5) . 36_554
O11 Eu3 Eu5 O10 -87.8(5) 17 36_554
O7 Eu3 Eu5 O10 0.0 . 36_554
O6 Eu3 Eu5 O10' -34.1(6) 23_656 23_656
O6 Eu3 Eu5 O10' 64.8(7) 7_665 23_656
O5 Eu3 Eu5 O10' -116.1(7) 17 23_656
O5 Eu3 Eu5 O10' 146.8(7) . 23_656
O9' Eu3 Eu5 O10' 15.3(6) 7_665 23_656
O11 Eu3 Eu5 O10' -76.8(8) . 23_656
O11 Eu3 Eu5 O10' 107.5(8) 17 23_656
O7 Eu3 Eu5 O10' -164.7(6) . 23_656
Ge2 Eu3 Eu5 O10' -12.3(6) 23_656 23_656
Ge2 Eu3 Eu5 O10' 43.0(6) 7_665 23_656
Ge1 Eu3 Eu5 O10' -137.2(6) 17 23_656
Ge1 Eu3 Eu5 O10' 167.9(6) . 23_656
O6 Eu3 Eu5 O10' -64.8(7) 23_656 7_665
O6 Eu3 Eu5 O10' 34.1(6) 7_665 7_665
O5 Eu3 Eu5 O10' -146.8(7) 17 7_665
O5 Eu3 Eu5 O10' 116.1(7) . 7_665
O9' Eu3 Eu5 O10' -15.3(6) 7_665 7_665
O11 Eu3 Eu5 O10' -107.5(8) . 7_665
O11 Eu3 Eu5 O10' 76.8(8) 17 7_665
O7 Eu3 Eu5 O10' 164.7(6) . 7_665
Ge2 Eu3 Eu5 O10' -43.0(6) 23_656 7_665
Ge2 Eu3 Eu5 O10' 12.3(6) 7_665 7_665
Ge1 Eu3 Eu5 O10' -167.9(6) 17 7_665
Ge1 Eu3 Eu5 O10' 137.2(6) . 7_665
O6 Eu3 Eu5 O8 118.0(6) 23_656 17
O6 Eu3 Eu5 O8 -143.1(6) 7_665 17
O5 Eu3 Eu5 O8 36.0(6) 17 17
O5 Eu3 Eu5 O8 -61.2(6) . 17
O9' Eu3 Eu5 O8 167.4(5) 7_665 17
O11 Eu3 Eu5 O8 75.2(7) . 17
O11 Eu3 Eu5 O8 -100.4(7) 17 17
O7 Eu3 Eu5 O8 -12.6(5) . 17
Ge2 Eu3 Eu5 O8 139.7(5) 23_656 17
Ge2 Eu3 Eu5 O8 -164.9(5) 7_665 17
Ge1 Eu3 Eu5 O8 14.9(5) 17 17
Ge1 Eu3 Eu5 O8 -40.0(5) . 17
O6 Eu3 Eu5 O8 143.1(6) 23_656 .
O6 Eu3 Eu5 O8 -118.0(6) 7_665 .
O5 Eu3 Eu5 O8 61.2(6) 17 .
O5 Eu3 Eu5 O8 -36.0(6) . .
O9' Eu3 Eu5 O8 -167.4(5) 7_665 .
O11 Eu3 Eu5 O8 100.4(7) . .
O11 Eu3 Eu5 O8 -75.2(7) 17 .
O7 Eu3 Eu5 O8 12.6(5) . .
Ge2 Eu3 Eu5 O8 164.9(5) 23_656 .
Ge2 Eu3 Eu5 O8 -139.7(5) 7_665 .
Ge1 Eu3 Eu5 O8 40.0(5) 17 .
Ge1 Eu3 Eu5 O8 -14.9(5) . .
O6 Eu3 Eu5 O11 -141.6(5) 23_656 17
O6 Eu3 Eu5 O11 -42.7(5) 7_665 17
O5 Eu3 Eu5 O11 136.4(5) 17 17
O5 Eu3 Eu5 O11 39.2(5) . 17
O9' Eu3 Eu5 O11 -92.2(5) 7_665 17
O11 Eu3 Eu5 O11 175.6(9) . 17
O7 Eu3 Eu5 O11 87.8(5) . 17
Ge2 Eu3 Eu5 O11 -119.9(5) 23_656 17
Ge2 Eu3 Eu5 O11 -64.5(5) 7_665 17
Ge1 Eu3 Eu5 O11 115.3(5) 17 17
Ge1 Eu3 Eu5 O11 60.4(5) . 17
O6 Eu3 Eu5 O11 42.7(5) 23_656 .
O6 Eu3 Eu5 O11 141.6(5) 7_665 .
O5 Eu3 Eu5 O11 -39.2(5) 17 .
O5 Eu3 Eu5 O11 -136.4(5) . .
O9' Eu3 Eu5 O11 92.2(5) 7_665 .
O11 Eu3 Eu5 O11 -175.6(9) 17 .
O7 Eu3 Eu5 O11 -87.8(5) . .
Ge2 Eu3 Eu5 O11 64.5(5) 23_656 .
Ge2 Eu3 Eu5 O11 119.9(5) 7_665 .
Ge1 Eu3 Eu5 O11 -60.4(5) 17 .
Ge1 Eu3 Eu5 O11 -115.3(5) . .
O6 Eu3 Eu5 O6W -49.5(2) 23_656 .
O6 Eu3 Eu5 O6W 49.5(2) 7_665 .
O5 Eu3 Eu5 O6W -131.4(2) 17 .
O5 Eu3 Eu5 O6W 131.4(2) . .
O9' Eu3 Eu5 O6W 0.0 7_665 .
O11 Eu3 Eu5 O6W -92.2(5) . .
O11 Eu3 Eu5 O6W 92.2(5) 17 .
O7 Eu3 Eu5 O6W 180.0 . .
O6 Eu3 Eu5 N1 47.5(4) 23_656 .
O6 Eu3 Eu5 N1 146.4(4) 7_665 .
O5 Eu3 Eu5 N1 -34.5(4) 17 .
O5 Eu3 Eu5 N1 -131.6(4) . .
O9' Eu3 Eu5 N1 96.9(3) 7_665 .
O11 Eu3 Eu5 N1 4.7(6) . .
O11 Eu3 Eu5 N1 -170.9(6) 17 .
O7 Eu3 Eu5 N1 -83.1(3) . .
Ge2 Eu3 Eu5 N1 69.3(3) 23_656 .
Ge2 Eu3 Eu5 N1 124.6(3) 7_665 .
Ge1 Eu3 Eu5 N1 -55.6(3) 17 .
Ge1 Eu3 Eu5 N1 -110.5(3) . .
O6 Eu3 Eu5 N1 -146.4(4) 23_656 17
O6 Eu3 Eu5 N1 -47.5(4) 7_665 17
O5 Eu3 Eu5 N1 131.6(4) 17 17
O5 Eu3 Eu5 N1 34.5(4) . 17
O9' Eu3 Eu5 N1 -96.9(3) 7_665 17
O11 Eu3 Eu5 N1 170.9(6) . 17
O11 Eu3 Eu5 N1 -4.7(6) 17 17
O7 Eu3 Eu5 N1 83.1(3) . 17
Ge2 Eu3 Eu5 N1 -124.6(3) 23_656 17
Ge2 Eu3 Eu5 N1 -69.3(3) 7_665 17
Ge1 Eu3 Eu5 N1 110.5(3) 17 17
Ge1 Eu3 Eu5 N1 55.6(3) . 17
O2W Eu1 Ge1 O5 -167(2) 14_665 .
O2W Eu1 Ge1 O5 138.4(12) 10_656 .
O2W Eu1 Ge1 O5 -145.2(14) . .
O2W Eu1 Ge1 O5 143.5(11) 17 .
O2W Eu1 Ge1 O5 -156.3(10) 23_656 .
O2W Eu1 Ge1 O5 -174.1(11) 7_665 .
O1W Eu1 Ge1 O5 -1.7(3) . .
O2 Eu1 Ge1 O5 -41.8(4) 10_656 .
O2 Eu1 Ge1 O5 -102.5(6) . .
O2 Eu1 Ge1 O5 74.1(4) 7_665 .
O1 Eu1 Ge1 O5 38.6(4) 7_665 .
O1 Eu1 Ge1 O5 100.2(6) . .
O2W Eu1 Ge1 O2 -65(2) 14_665 .
O2W Eu1 Ge1 O2 -119.1(13) 10_656 .
O2W Eu1 Ge1 O2 -42.8(15) . .
O2W Eu1 Ge1 O2 -114.0(12) 17 .
O2W Eu1 Ge1 O2 -53.8(11) 23_656 .
O2W Eu1 Ge1 O2 -71.6(12) 7_665 .
O1W Eu1 Ge1 O2 100.7(5) . .
O2 Eu1 Ge1 O2 60.7(3) 10_656 .
O2 Eu1 Ge1 O2 176.5(8) 7_665 .
O1 Eu1 Ge1 O2 141.1(6) 7_665 .
O1 Eu1 Ge1 O2 -157.4(8) . .
O2W Eu1 Ge1 O1 93(2) 14_665 .
O2W Eu1 Ge1 O1 38.2(13) 10_656 .
O2W Eu1 Ge1 O1 114.6(15) . .
O2W Eu1 Ge1 O1 43.3(12) 17 .
O2W Eu1 Ge1 O1 103.5(11) 23_656 .
O2W Eu1 Ge1 O1 85.8(12) 7_665 .
O1W Eu1 Ge1 O1 -101.9(5) . .
O2 Eu1 Ge1 O1 -142.0(6) 10_656 .
O2 Eu1 Ge1 O1 157.4(8) . .
O2 Eu1 Ge1 O1 -26.1(6) 7_665 .
O1 Eu1 Ge1 O1 -61.5(3) 7_665 .
O2W Eu1 Ge1 C1 15(2) 14_665 .
O2W Eu1 Ge1 C1 -39.4(14) 10_656 .
O2W Eu1 Ge1 C1 37.0(15) . .
O2W Eu1 Ge1 C1 -34.3(13) 17 .
O2W Eu1 Ge1 C1 25.9(12) 23_656 .
O2W Eu1 Ge1 C1 8.2(12) 7_665 .
O1W Eu1 Ge1 C1 -179.5(6) . .
O2 Eu1 Ge1 C1 140.4(7) 10_656 .
O2 Eu1 Ge1 C1 79.8(8) . .
O2 Eu1 Ge1 C1 -103.7(7) 7_665 .
O1 Eu1 Ge1 C1 -139.1(7) 7_665 .
O1 Eu1 Ge1 C1 -77.6(8) . .
O2W Eu1 Ge1 Eu3 -133(2) 14_665 .
O2W Eu1 Ge1 Eu3 172.5(12) 10_656 .
O2W Eu1 Ge1 Eu3 -111.1(14) . .
O2W Eu1 Ge1 Eu3 177.6(11) 17 .
O2W Eu1 Ge1 Eu3 -122.2(10) 23_656 .
O2W Eu1 Ge1 Eu3 -139.9(11) 7_665 .
O2 Eu1 Ge1 Eu3 -7.7(2) 10_656 .
O2 Eu1 Ge1 Eu3 -68.4(5) . .
O2 Eu1 Ge1 Eu3 108.2(3) 7_665 .
O1 Eu1 Ge1 Eu3 72.8(2) 7_665 .
O1 Eu1 Ge1 Eu3 134.3(5) . .
O2W Eu1 Ge1 Eu4 159(2) 14_665 7_665
O2W Eu1 Ge1 Eu4 104.9(12) 10_656 7_665
O2W Eu1 Ge1 Eu4 -178.7(14) . 7_665
O2W Eu1 Ge1 Eu4 110.0(11) 17 7_665
O2W Eu1 Ge1 Eu4 170.2(10) 23_656 7_665
O2W Eu1 Ge1 Eu4 152.4(11) 7_665 7_665
O2 Eu1 Ge1 Eu4 -75.3(2) 10_656 7_665
O2 Eu1 Ge1 Eu4 -136.0(5) . 7_665
O2 Eu1 Ge1 Eu4 40.6(3) 7_665 7_665
O1 Eu1 Ge1 Eu4 5.1(2) 7_665 7_665
O1 Eu1 Ge1 Eu4 66.7(5) . 7_665
O6 Eu3 Ge1 O5 77.8(6) 23_656 .
O6 Eu3 Ge1 O5 -8.9(6) 7_665 .
O5 Eu3 Ge1 O5 115.6(7) 17 .
O9' Eu3 Ge1 O5 -67.9(9) 7_665 .
O11 Eu3 Ge1 O5 -165.8(6) . .
O11 Eu3 Ge1 O5 -98.0(6) 17 .
O7 Eu3 Ge1 O5 -165.2(6) . .
Ge2 Eu3 Ge1 O5 51.3(5) 23_656 .
Ge2 Eu3 Ge1 O5 -14.5(5) 7_665 .
Ge1 Eu3 Ge1 O5 133.8(5) 17 .
O6 Eu3 Ge1 O2 -52.2(5) 23_656 .
O6 Eu3 Ge1 O2 -138.9(5) 7_665 .
O5 Eu3 Ge1 O2 -14.4(5) 17 .
O5 Eu3 Ge1 O2 -130.0(7) . .
O9' Eu3 Ge1 O2 162.1(8) 7_665 .
O11 Eu3 Ge1 O2 64.2(6) . .
O11 Eu3 Ge1 O2 132.0(5) 17 .
O7 Eu3 Ge1 O2 64.8(6) . .
Ge2 Eu3 Ge1 O2 -78.7(5) 23_656 .
Ge2 Eu3 Ge1 O2 -144.5(5) 7_665 .
Ge1 Eu3 Ge1 O2 3.8(5) 17 .
O6 Eu3 Ge1 O1 35.8(7) 23_656 .
O6 Eu3 Ge1 O1 -50.9(6) 7_665 .
O5 Eu3 Ge1 O1 73.6(6) 17 .
O5 Eu3 Ge1 O1 -42.0(8) . .
O9' Eu3 Ge1 O1 -109.9(9) 7_665 .
O11 Eu3 Ge1 O1 152.2(7) . .
O11 Eu3 Ge1 O1 -140.0(6) 17 .
O7 Eu3 Ge1 O1 152.7(7) . .
Ge2 Eu3 Ge1 O1 9.2(6) 23_656 .
Ge2 Eu3 Ge1 O1 -56.5(6) 7_665 .
Ge1 Eu3 Ge1 O1 91.8(6) 17 .
O6 Eu3 Ge1 C1 -167.2(6) 23_656 .
O6 Eu3 Ge1 C1 106.2(6) 7_665 .
O5 Eu3 Ge1 C1 -129.4(6) 17 .
O5 Eu3 Ge1 C1 115.0(7) . .
O9' Eu3 Ge1 C1 47.1(9) 7_665 .
O11 Eu3 Ge1 C1 -50.8(6) . .
O11 Eu3 Ge1 C1 17.0(6) 17 .
O7 Eu3 Ge1 C1 -50.2(6) . .
Ge2 Eu3 Ge1 C1 166.3(5) 23_656 .
Ge2 Eu3 Ge1 C1 100.5(5) 7_665 .
Ge1 Eu3 Ge1 C1 -111.2(5) 17 .
O6 Eu3 Ge1 Eu1 -11.6(3) 23_656 .
O6 Eu3 Ge1 Eu1 -98.2(2) 7_665 .
O5 Eu3 Ge1 Eu1 26.2(2) 17 .
O5 Eu3 Ge1 Eu1 -89.4(5) . .
O9' Eu3 Ge1 Eu1 -157.3(7) 7_665 .
O11 Eu3 Ge1 Eu1 104.8(3) . .
O11 Eu3 Ge1 Eu1 172.6(3) 17 .
O7 Eu3 Ge1 Eu1 105.4(3) . .
Ge2 Eu3 Ge1 Eu1 -38.13(10) 23_656 .
Ge2 Eu3 Ge1 Eu1 -103.90(5) 7_665 .
Ge1 Eu3 Ge1 Eu1 44.43(5) 17 .
O6 Eu3 Ge1 Eu4 93.8(3) 23_656 7_665
O6 Eu3 Ge1 Eu4 7.1(2) 7_665 7_665
O5 Eu3 Ge1 Eu4 131.6(2) 17 7_665
O5 Eu3 Ge1 Eu4 16.0(5) . 7_665
O9' Eu3 Ge1 Eu4 -51.9(7) 7_665 7_665
O11 Eu3 Ge1 Eu4 -149.8(3) . 7_665
O11 Eu3 Ge1 Eu4 -82.0(3) 17 7_665
O7 Eu3 Ge1 Eu4 -149.3(3) . 7_665
Ge2 Eu3 Ge1 Eu4 67.24(7) 23_656 7_665
Ge2 Eu3 Ge1 Eu4 1.47(4) 7_665 7_665
Ge1 Eu3 Ge1 Eu4 149.798(18) 17 7_665
O4W Eu2 Ge2 O6 153.9(8) 14_665 .
O4W Eu2 Ge2 O6 139.2(11) 10_656 .
O4W Eu2 Ge2 O6 162.2(17) 17 .
O4W Eu2 Ge2 O6 172.8(8) . .
O4W Eu2 Ge2 O6 -138.8(8) 23_656 .
O4W Eu2 Ge2 O6 -132.7(9) 7_665 .
O3W Eu2 Ge2 O6 2.0(2) . .
O4 Eu2 Ge2 O6 39.7(3) 10_656 .
O4 Eu2 Ge2 O6 99.4(6) . .
O4 Eu2 Ge2 O6 -71.7(4) 7_665 .
O3 Eu2 Ge2 O6 78.3(3) 10_656 .
O3 Eu2 Ge2 O6 -100.5(5) . .
O4W Eu2 Ge2 O4 54.5(9) 14_665 .
O4W Eu2 Ge2 O4 39.8(12) 10_656 .
O4W Eu2 Ge2 O4 62.8(18) 17 .
O4W Eu2 Ge2 O4 73.4(10) . .
O4W Eu2 Ge2 O4 121.8(10) 23_656 .
O4W Eu2 Ge2 O4 127.9(10) 7_665 .
O3W Eu2 Ge2 O4 -97.4(6) . .
O4 Eu2 Ge2 O4 -59.7(4) 10_656 .
O4 Eu2 Ge2 O4 -171.1(8) 7_665 .
O3 Eu2 Ge2 O4 -21.1(6) 10_656 .
O3 Eu2 Ge2 O4 160.1(7) . .
O4W Eu2 Ge2 O3 -105.6(9) 14_665 .
O4W Eu2 Ge2 O3 -120.3(11) 10_656 .
O4W Eu2 Ge2 O3 -97.3(18) 17 .
O4W Eu2 Ge2 O3 -86.7(9) . .
O4W Eu2 Ge2 O3 -38.3(9) 23_656 .
O4W Eu2 Ge2 O3 -32.2(10) 7_665 .
O3W Eu2 Ge2 O3 102.5(5) . .
O4 Eu2 Ge2 O3 140.2(5) 10_656 .
O4 Eu2 Ge2 O3 -160.1(7) . .
O4 Eu2 Ge2 O3 28.8(5) 7_665 .
O3 Eu2 Ge2 O3 178.8(7) 10_656 .
O4W Eu2 Ge2 C4 -27.9(10) 14_665 .
O4W Eu2 Ge2 C4 -42.6(13) 10_656 .
O4W Eu2 Ge2 C4 -19.7(18) 17 .
O4W Eu2 Ge2 C4 -9.0(11) . .
O4W Eu2 Ge2 C4 39.4(10) 23_656 .
O4W Eu2 Ge2 C4 45.5(11) 7_665 .
O3W Eu2 Ge2 C4 -179.8(7) . .
O4 Eu2 Ge2 C4 -142.1(7) 10_656 .
O4 Eu2 Ge2 C4 -82.4(9) . .
O4 Eu2 Ge2 C4 106.5(7) 7_665 .
O3 Eu2 Ge2 C4 -103.5(7) 10_656 .
O3 Eu2 Ge2 C4 77.7(8) . .
O4W Eu2 Ge2 Eu3 119.0(7) 14_665 10_656
O4W Eu2 Ge2 Eu3 104.3(10) 10_656 10_656
O4W Eu2 Ge2 Eu3 127.2(17) 17 10_656
O4W Eu2 Ge2 Eu3 137.9(8) . 10_656
O4W Eu2 Ge2 Eu3 -173.7(8) 23_656 10_656
O4W Eu2 Ge2 Eu3 -167.6(8) 7_665 10_656
O4 Eu2 Ge2 Eu3 4.8(2) 10_656 10_656
O4 Eu2 Ge2 Eu3 64.5(6) . 10_656
O4 Eu2 Ge2 Eu3 -106.6(3) 7_665 10_656
O3 Eu2 Ge2 Eu3 43.4(2) 10_656 10_656
O3 Eu2 Ge2 Eu3 -135.4(5) . 10_656
O4W Eu2 Ge2 Eu4 -172.6(7) 14_665 .
O4W Eu2 Ge2 Eu4 172.7(10) 10_656 .
O4W Eu2 Ge2 Eu4 -164.3(17) 17 .
O4W Eu2 Ge2 Eu4 -153.7(8) . .
O4W Eu2 Ge2 Eu4 -105.3(8) 23_656 .
O4W Eu2 Ge2 Eu4 -99.2(8) 7_665 .
O4 Eu2 Ge2 Eu4 73.3(2) 10_656 .
O4 Eu2 Ge2 Eu4 132.9(6) . .
O4 Eu2 Ge2 Eu4 -38.2(3) 7_665 .
O3 Eu2 Ge2 Eu4 111.8(2) 10_656 .
O3 Eu2 Ge2 Eu4 -67.0(5) . .
O6 Eu4 Ge2 O6 106.7(7) 23_656 .
O5 Eu4 Ge2 O6 -8.4(6) 10_656 .
O5 Eu4 Ge2 O6 66.2(5) 17 .
O7' Eu4 Ge2 O6 -72.4(9) 10_656 .
O9 Eu4 Ge2 O6 -164.4(6) . .
O5W Eu4 Ge2 O6 -136.9(5) . .
O12 Eu4 Ge2 O6 -82.6(6) 23_656 .
O12 Eu4 Ge2 O6 161.7(6) . .
Ge2 Eu4 Ge2 O6 126.7(5) 23_656 .
Ge1 Eu4 Ge2 O6 -14.2(5) 10_656 .
O6 Eu4 Ge2 O4 -40.0(7) . .
O6 Eu4 Ge2 O4 66.7(5) 23_656 .
O5 Eu4 Ge2 O4 -48.4(5) 10_656 .
O5 Eu4 Ge2 O4 26.2(6) 17 .
O7' Eu4 Ge2 O4 -112.3(9) 10_656 .
O9 Eu4 Ge2 O4 155.7(6) . .
O5W Eu4 Ge2 O4 -176.9(5) . .
O12 Eu4 Ge2 O4 -122.5(6) 23_656 .
O12 Eu4 Ge2 O4 121.7(6) . .
Ge2 Eu4 Ge2 O4 86.7(5) 23_656 .
Ge1 Eu4 Ge2 O4 -54.2(5) 10_656 .
O6 Eu4 Ge2 O3 -128.6(7) . .
O6 Eu4 Ge2 O3 -21.9(5) 23_656 .
O5 Eu4 Ge2 O3 -137.0(5) 10_656 .
O5 Eu4 Ge2 O3 -62.4(5) 17 .
O7' Eu4 Ge2 O3 159.0(9) 10_656 .
O9 Eu4 Ge2 O3 67.0(5) . .
O5W Eu4 Ge2 O3 94.5(5) . .
O12 Eu4 Ge2 O3 148.8(5) 23_656 .
O12 Eu4 Ge2 O3 33.1(5) . .
Ge2 Eu4 Ge2 O3 -1.9(4) 23_656 .
Ge1 Eu4 Ge2 O3 -142.8(4) 10_656 .
O6 Eu4 Ge2 C4 121.7(7) . .
O6 Eu4 Ge2 C4 -131.6(6) 23_656 .
O5 Eu4 Ge2 C4 113.3(6) 10_656 .
O5 Eu4 Ge2 C4 -172.1(6) 17 .
O7' Eu4 Ge2 C4 49.4(9) 10_656 .
O9 Eu4 Ge2 C4 -42.6(6) . .
O5W Eu4 Ge2 C4 -15.2(6) . .
O12 Eu4 Ge2 C4 39.2(6) 23_656 .
O12 Eu4 Ge2 C4 -76.6(6) . .
Ge2 Eu4 Ge2 C4 -111.6(5) 23_656 .
Ge1 Eu4 Ge2 C4 107.5(5) 10_656 .
O6 Eu4 Ge2 Eu2 -86.0(5) . .
O6 Eu4 Ge2 Eu2 20.7(2) 23_656 .
O5 Eu4 Ge2 Eu2 -94.4(2) 10_656 .
O5 Eu4 Ge2 Eu2 -19.8(2) 17 .
O7' Eu4 Ge2 Eu2 -158.3(8) 10_656 .
O9 Eu4 Ge2 Eu2 109.6(3) . .
O5W Eu4 Ge2 Eu2 137.1(2) . .
O12 Eu4 Ge2 Eu2 -168.6(3) 23_656 .
O12 Eu4 Ge2 Eu2 75.7(3) . .
Ge2 Eu4 Ge2 Eu2 40.67(4) 23_656 .
Ge1 Eu4 Ge2 Eu2 -100.24(4) 10_656 .
O6 Eu4 Ge2 Eu3 15.6(5) . 10_656
O6 Eu4 Ge2 Eu3 122.3(2) 23_656 10_656
O5 Eu4 Ge2 Eu3 7.2(2) 10_656 10_656
O5 Eu4 Ge2 Eu3 81.8(2) 17 10_656
O7' Eu4 Ge2 Eu3 -56.7(8) 10_656 10_656
O9 Eu4 Ge2 Eu3 -148.7(3) . 10_656
O5W Eu4 Ge2 Eu3 -121.3(2) . 10_656
O12 Eu4 Ge2 Eu3 -66.9(3) 23_656 10_656
O12 Eu4 Ge2 Eu3 177.3(3) . 10_656
Ge2 Eu4 Ge2 Eu3 142.299(18) 23_656 10_656
Ge1 Eu4 Ge2 Eu3 1.39(3) 10_656 10_656
O5 Ge1 C1 C2 87(2) . .
O2 Ge1 C1 C2 -47(2) . .
O1 Ge1 C1 C2 -144.8(19) . .
Eu1 Ge1 C1 C2 -95(2) . .
Eu3 Ge1 C1 C2 52(2) . .
Eu4 Ge1 C1 C2 119.3(19) 7_665 .
O5 Ge1 C1 C2' -85(2) . .
O2 Ge1 C1 C2' 140.8(19) . .
O1 Ge1 C1 C2' 43(2) . .
Eu1 Ge1 C1 C2' 92(2) . .
Eu3 Ge1 C1 C2' -120.2(19) . .
Eu4 Ge1 C1 C2' -53(2) 7_665 .
C2' C1 C2 C3 130(3) . .
Ge1 C1 C2 C3 -41(3) . .
C2 C1 C2' C3' -126(3) . .
Ge1 C1 C2' C3' 46(3) . .
C1 C2 C3 O8 -152(2) . .
C1 C2 C3 O7 54(3) . .
C1 C2 C3 C3 118.9(18) . 17
C1 C2 C3 O8 171(2) . 17
C1 C2' C3' C3' -118(2) . 14_665
C1 C2' C3' O8' 145(3) . .
C1 C2' C3' O7' -44(4) . .
C1 C2' C3' O8' 178(3) . 14_665
O6 Ge2 C4 C5' -95(2) . .
O4 Ge2 C4 C5' 39(2) . .
O3 Ge2 C4 C5' 136.6(19) . .
Eu2 Ge2 C4 C5' 87(2) . .
Eu3 Ge2 C4 C5' -59(2) 10_656 .
Eu4 Ge2 C4 C5' -127.0(19) . .
O6 Ge2 C4 C5 89.2(16) . .
O4 Ge2 C4 C5 -137.0(16) . .
O3 Ge2 C4 C5 -39.5(17) . .
Eu2 Ge2 C4 C5 -88.8(17) . .
Eu3 Ge2 C4 C5 124.9(15) 10_656 .
Eu4 Ge2 C4 C5 56.9(17) . .
C5' C4 C5 C6 126(4) . .
Ge2 C4 C5 C6 -60(3) . .
C5 C4 C5' C6' -131(3) . .
Ge2 C4 C5' C6' 55(3) . .
C4 C5 C6 C6 127(2) . 23_656
C4 C5 C6 O10 -152(2) . .
C4 C5 C6 O9 52(4) . .
C4 C5' C6' O10' 132(3) . .
C4 C5' C6' O9' -62(3) . .
C4 C5' C6' C6' -126.9(18) . 14_665
C4 C5' C6' O10' -175(2) . 14_665
N1 C7 C8 C9 1(3) . .
C12 C7 C8 C9 -174.6(19) . .
C7 C8 C9 C10 -4(4) . .
C8 C9 C10 C11 6(4) . .
C9 C10 C11 N1 -4(5) . .
C8 C7 C12 O12 5(2) . .
N1 C7 C12 O12 -171.4(14) . .
C8 C7 C12 O11 -174.8(16) . .
N1 C7 C12 O11 9.1(19) . .
O5 Ge1 O1 Ge1 25.1(11) . 14_665
O2 Ge1 O1 Ge1 135.6(10) . 14_665
C1 Ge1 O1 Ge1 -109.7(10) . 14_665
Eu1 Ge1 O1 Ge1 119.9(11) . 14_665
Eu3 Ge1 O1 Ge1 47.4(12) . 14_665
Eu4 Ge1 O1 Ge1 -1.6(9) 7_665 14_665
O5 Ge1 O1 Eu1 -94.8(5) . .
O2 Ge1 O1 Eu1 15.6(5) . .
C1 Ge1 O1 Eu1 130.4(6) . .
Eu3 Ge1 O1 Eu1 -72.5(6) . .
Eu4 Ge1 O1 Eu1 -121.5(4) 7_665 .
O2W Eu1 O1 Ge1 97.0(16) 14_665 14_665
O2W Eu1 O1 Ge1 76.9(11) 10_656 14_665
O2W Eu1 O1 Ge1 127.0(16) . 14_665
O2W Eu1 O1 Ge1 87.8(12) 17 14_665
O2W Eu1 O1 Ge1 147.1(11) 23_656 14_665
O2W Eu1 O1 Ge1 136.2(12) 7_665 14_665
O1W Eu1 O1 Ge1 -68.0(5) . 14_665
O2 Eu1 O1 Ge1 -68.0(5) 10_656 14_665
O2 Eu1 O1 Ge1 -148.9(7) . 14_665
O2 Eu1 O1 Ge1 12.9(4) 7_665 14_665
O1 Eu1 O1 Ge1 -1.6(8) 7_665 14_665
O2W Eu1 O1 Ge1 -127.0(16) 14_665 .
O2W Eu1 O1 Ge1 -147.1(11) 10_656 .
O2W Eu1 O1 Ge1 -97.0(16) . .
O2W Eu1 O1 Ge1 -136.2(12) 17 .
O2W Eu1 O1 Ge1 -76.9(11) 23_656 .
O2W Eu1 O1 Ge1 -87.8(12) 7_665 .
O1W Eu1 O1 Ge1 68.0(5) . .
O2 Eu1 O1 Ge1 68.0(4) 10_656 .
O2 Eu1 O1 Ge1 -12.9(4) . .
O2 Eu1 O1 Ge1 148.9(7) 7_665 .
O1 Eu1 O1 Ge1 134.36(9) 7_665 .
O5 Ge1 O2 Ge1 -33.8(11) . 17
O1 Ge1 O2 Ge1 -142.6(10) . 17
C1 Ge1 O2 Ge1 105.2(10) . 17
Eu1 Ge1 O2 Ge1 -126.3(12) . 17
Eu3 Ge1 O2 Ge1 -7.7(9) . 17
Eu4 Ge1 O2 Ge1 -54.8(13) 7_665 17
O5 Ge1 O2 Eu1 92.5(5) . .
O1 Ge1 O2 Eu1 -16.3(6) . .
C1 Ge1 O2 Eu1 -128.5(6) . .
Eu3 Ge1 O2 Eu1 118.6(4) . .
Eu4 Ge1 O2 Eu1 71.5(6) 7_665 .
O2W Eu1 O2 Ge1 -79.9(15) 14_665 17
O2W Eu1 O2 Ge1 -141.9(14) 10_656 17
O2W Eu1 O2 Ge1 -73.4(12) . 17
O2W Eu1 O2 Ge1 -148.5(12) 17 17
O2W Eu1 O2 Ge1 -100.4(12) 23_656 17
O2W Eu1 O2 Ge1 -121.4(12) 7_665 17
O1W Eu1 O2 Ge1 69.1(5) . 17
O2 Eu1 O2 Ge1 3.7(9) 10_656 17
O2 Eu1 O2 Ge1 134.45(10) 7_665 17
O1 Eu1 O2 Ge1 69.1(5) 7_665 17
O1 Eu1 O2 Ge1 151.2(7) . 17
O2W Eu1 O2 Ge1 141.9(14) 14_665 .
O2W Eu1 O2 Ge1 79.9(15) 10_656 .
O2W Eu1 O2 Ge1 148.5(12) . .
O2W Eu1 O2 Ge1 73.4(12) 17 .
O2W Eu1 O2 Ge1 121.4(12) 23_656 .
O2W Eu1 O2 Ge1 100.4(12) 7_665 .
O1W Eu1 O2 Ge1 -69.1(5) . .
O2 Eu1 O2 Ge1 -134.45(10) 10_656 .
O2 Eu1 O2 Ge1 -3.7(9) 7_665 .
O1 Eu1 O2 Ge1 -69.1(5) 7_665 .
O1 Eu1 O2 Ge1 13.1(4) . .
O2W Eu1 O2W O2W -40.6(15) 10_656 14_665
O2W Eu1 O2W O2W -60.2(6) 17 14_665
O2W Eu1 O2W O2W -129.1(6) 23_656 14_665
O2W Eu1 O2W O2W -111.6(16) 7_665 14_665
O1W Eu1 O2W O2W 103.9(15) . 14_665
O2 Eu1 O2W O2W 86.5(4) 10_656 14_665
O2 Eu1 O2W O2W -164.9(6) . 14_665
O2 Eu1 O2W O2W -18.4(7) 7_665 14_665
O1 Eu1 O2W O2W 32.9(2) 7_665 14_665
O1 Eu1 O2W O2W -101.4(12) . 14_665
O6 Ge2 O3 Ge2 -22.0(10) . 23_656
O4 Ge2 O3 Ge2 -131.5(9) . 23_656
C4 Ge2 O3 Ge2 113.8(10) . 23_656
Eu2 Ge2 O3 Ge2 -117.9(11) . 23_656
Eu3 Ge2 O3 Ge2 -45.1(12) 10_656 23_656
Eu4 Ge2 O3 Ge2 4.0(8) . 23_656
O6 Ge2 O3 Eu2 95.9(4) . .
O4 Ge2 O3 Eu2 -13.6(5) . .
C4 Ge2 O3 Eu2 -128.3(7) . .
Eu3 Ge2 O3 Eu2 72.8(5) 10_656 .
Eu4 Ge2 O3 Eu2 121.9(3) . .
O4W Eu2 O3 Ge2 73.7(8) 14_665 .
O4W Eu2 O3 Ge2 95.3(13) 10_656 .
O4W Eu2 O3 Ge2 130.5(13) 17 .
O4W Eu2 O3 Ge2 85.1(9) . .
O4W Eu2 O3 Ge2 140.6(9) 23_656 .
O4W Eu2 O3 Ge2 152.1(8) 7_665 .
O3W Eu2 O3 Ge2 -67.1(4) . .
O4 Eu2 O3 Ge2 -67.1(4) 10_656 .
O4 Eu2 O3 Ge2 11.2(4) . .
O4 Eu2 O3 Ge2 -145.4(7) 7_665 .
O3 Eu2 O3 Ge2 -1.3(8) 10_656 .
O4W Eu2 O3 Ge2 -152.1(8) 14_665 23_656
O4W Eu2 O3 Ge2 -130.5(13) 10_656 23_656
O4W Eu2 O3 Ge2 -95.3(13) 17 23_656
O4W Eu2 O3 Ge2 -140.6(9) . 23_656
O4W Eu2 O3 Ge2 -85.1(9) 23_656 23_656
O4W Eu2 O3 Ge2 -73.7(8) 7_665 23_656
O3W Eu2 O3 Ge2 67.1(4) . 23_656
O4 Eu2 O3 Ge2 67.1(4) 10_656 23_656
O4 Eu2 O3 Ge2 145.4(7) . 23_656
O4 Eu2 O3 Ge2 -11.2(4) 7_665 23_656
O3 Eu2 O3 Ge2 132.93(8) 10_656 23_656
O6 Ge2 O4 Ge2 37.3(10) . 14_665
O3 Ge2 O4 Ge2 147.2(9) . 14_665
C4 Ge2 O4 Ge2 -102.8(10) . 14_665
Eu2 Ge2 O4 Ge2 132.7(12) . 14_665
Eu3 Ge2 O4 Ge2 10.8(9) 10_656 14_665
Eu4 Ge2 O4 Ge2 58.3(11) . 14_665
O6 Ge2 O4 Eu2 -95.4(5) . .
O3 Ge2 O4 Eu2 14.5(5) . .
C4 Ge2 O4 Eu2 124.6(6) . .
Eu3 Ge2 O4 Eu2 -121.9(4) 10_656 .
Eu4 Ge2 O4 Eu2 -74.4(6) . .
O4W Eu2 O4 Ge2 97.1(9) 14_665 14_665
O4W Eu2 O4 Ge2 65.3(10) 10_656 14_665
O4W Eu2 O4 Ge2 70.6(12) 17 14_665
O4W Eu2 O4 Ge2 119.6(10) . 14_665
O4W Eu2 O4 Ge2 151.4(9) 23_656 14_665
O4W Eu2 O4 Ge2 146.2(11) 7_665 14_665
O3W Eu2 O4 Ge2 -71.6(5) . 14_665
O4 Eu2 O4 Ge2 -9.5(9) 10_656 14_665
O4 Eu2 O4 Ge2 -133.79(14) 7_665 14_665
O3 Eu2 O4 Ge2 11.6(4) 10_656 14_665
O3 Eu2 O4 Ge2 -154.8(7) . 14_665
O4W Eu2 O4 Ge2 -119.6(10) 14_665 .
O4W Eu2 O4 Ge2 -151.4(9) 10_656 .
O4W Eu2 O4 Ge2 -146.2(11) 17 .
O4W Eu2 O4 Ge2 -97.1(9) . .
O4W Eu2 O4 Ge2 -65.3(10) 23_656 .
O4W Eu2 O4 Ge2 -70.6(12) 7_665 .
O3W Eu2 O4 Ge2 71.6(5) . .
O4 Eu2 O4 Ge2 133.79(14) 10_656 .
O4 Eu2 O4 Ge2 9.5(9) 7_665 .
O3 Eu2 O4 Ge2 154.8(7) 10_656 .
O3 Eu2 O4 Ge2 -11.6(4) . .
O4W Eu2 O4W O4W 40.3(9) 10_656 14_665
O4W Eu2 O4W O4W 59.6(6) 17 14_665
O4W Eu2 O4W O4W 131.5(5) 23_656 14_665
O4W Eu2 O4W O4W 114.8(11) 7_665 14_665
O3W Eu2 O4W O4W -102.4(9) . 14_665
O4 Eu2 O4W O4W 13.7(6) 10_656 14_665
O4 Eu2 O4W O4W -85.9(3) . 14_665
O4 Eu2 O4W O4W 169.2(5) 7_665 14_665
O3 Eu2 O4W O4W -32.6(2) 10_656 14_665
O3 Eu2 O4W O4W -146.20(17) . 14_665
O2 Ge1 O5 Eu3 54.5(7) . .
O1 Ge1 O5 Eu3 150.1(6) . .
C1 Ge1 O5 Eu3 -80.8(7) . .
Eu1 Ge1 O5 Eu3 101.1(4) . .
Eu4 Ge1 O5 Eu3 -152.7(8) 7_665 .
O2 Ge1 O5 Eu4 -152.8(6) . 7_665
O1 Ge1 O5 Eu4 -57.3(7) . 7_665
C1 Ge1 O5 Eu4 71.9(7) . 7_665
Eu1 Ge1 O5 Eu4 -106.2(4) . 7_665
Eu3 Ge1 O5 Eu4 152.7(8) . 7_665
O6 Eu3 O5 Ge1 -120.6(5) 23_656 .
O6 Eu3 O5 Ge1 170.6(6) 7_665 .
O5 Eu3 O5 Ge1 -59.5(6) 17 .
O9' Eu3 O5 Ge1 140.0(6) 7_665 .
O11 Eu3 O5 Ge1 19.7(8) . .
O11 Eu3 O5 Ge1 80.5(5) 17 .
O7 Eu3 O5 Ge1 11.3(5) . .
Ge2 Eu3 O5 Ge1 -150.1(3) 23_656 .
Ge2 Eu3 O5 Ge1 167.3(4) 7_665 .
Ge1 Eu3 O5 Ge1 -37.6(4) 17 .
O6 Eu3 O5 Eu4 82.9(4) 23_656 7_665
O6 Eu3 O5 Eu4 14.2(3) 7_665 7_665
O5 Eu3 O5 Eu4 144.02(17) 17 7_665
O9' Eu3 O5 Eu4 -16.5(7) 7_665 7_665
O11 Eu3 O5 Eu4 -136.8(5) . 7_665
O11 Eu3 O5 Eu4 -76.0(4) 17 7_665
O7 Eu3 O5 Eu4 -145.2(4) . 7_665
Ge2 Eu3 O5 Eu4 53.4(4) 23_656 7_665
Ge2 Eu3 O5 Eu4 10.8(3) 7_665 7_665
Ge1 Eu3 O5 Eu4 165.9(4) 17 7_665
Ge1 Eu3 O5 Eu4 -156.5(7) . 7_665
O4 Ge2 O6 Eu3 -54.5(6) . 10_656
O3 Ge2 O6 Eu3 -150.3(5) . 10_656
C4 Ge2 O6 Eu3 81.3(7) . 10_656
Eu2 Ge2 O6 Eu3 -100.4(4) . 10_656
Eu4 Ge2 O6 Eu3 153.9(8) . 10_656
O4 Ge2 O6 Eu4 151.6(5) . .
O3 Ge2 O6 Eu4 55.8(7) . .
C4 Ge2 O6 Eu4 -72.7(8) . .
Eu2 Ge2 O6 Eu4 105.7(4) . .
Eu3 Ge2 O6 Eu4 -153.9(8) 10_656 .
O6 Eu4 O6 Ge2 -66.2(5) 23_656 .
O5 Eu4 O6 Ge2 171.0(6) 10_656 .
O5 Eu4 O6 Ge2 -125.6(5) 17 .
O7' Eu4 O6 Ge2 137.4(6) 10_656 .
O9 Eu4 O6 Ge2 13.0(5) . .
O5W Eu4 O6 Ge2 49.6(6) . .
O12 Eu4 O6 Ge2 92.1(5) 23_656 .
O12 Eu4 O6 Ge2 -27.3(9) . .
Ge2 Eu4 O6 Ge2 -43.3(4) 23_656 .
Ge1 Eu4 O6 Ge2 167.1(5) 10_656 .
O6 Eu4 O6 Eu3 136.9(2) 23_656 10_656
O5 Eu4 O6 Eu3 14.2(3) 10_656 10_656
O5 Eu4 O6 Eu3 77.5(4) 17 10_656
O7' Eu4 O6 Eu3 -19.5(8) 10_656 10_656
O9 Eu4 O6 Eu3 -143.9(4) . 10_656
O5W Eu4 O6 Eu3 -107.3(4) . 10_656
O12 Eu4 O6 Eu3 -64.8(4) 23_656 10_656
O12 Eu4 O6 Eu3 175.9(4) . 10_656
Ge2 Eu4 O6 Eu3 -156.9(7) . 10_656
Ge2 Eu4 O6 Eu3 159.8(4) 23_656 10_656
Ge1 Eu4 O6 Eu3 10.2(3) 10_656 10_656
O8 C3 O7 C3 -46(3) . 17
C2 C3 O7 C3 109(2) . 17
O8 C3 O7 C3 -27.0(17) 17 17
O8 C3 O7 Eu3 74(2) . .
C2 C3 O7 Eu3 -131(2) . .
C3 C3 O7 Eu3 120.0(17) 17 .
O8 C3 O7 Eu3 93.0(13) 17 .
O6 Eu3 O7 C3 -152.1(13) 23_656 .
O6 Eu3 O7 C3 61.2(17) 7_665 .
O5 Eu3 O7 C3 179.6(15) 17 .
O5 Eu3 O7 C3 89.5(14) . .
O9' Eu3 O7 C3 -45.5(14) 7_665 .
O11 Eu3 O7 C3 -84.6(15) . .
O11 Eu3 O7 C3 -6.3(14) 17 .
Ge2 Eu3 O7 C3 -120.3(12) 23_656 .
Ge2 Eu3 O7 C3 29.4(19) 7_665 .
Ge1 Eu3 O7 C3 173.1(16) 17 .
Ge1 Eu3 O7 C3 95.9(13) . .
O6 Eu3 O7 C3 -61.2(17) 23_656 17
O6 Eu3 O7 C3 152.1(13) 7_665 17
O5 Eu3 O7 C3 -89.5(14) 17 17
O5 Eu3 O7 C3 -179.6(15) . 17
O9' Eu3 O7 C3 45.5(14) 7_665 17
O11 Eu3 O7 C3 6.3(14) . 17
O11 Eu3 O7 C3 84.6(15) 17 17
Ge2 Eu3 O7 C3 -29.4(19) 23_656 17
Ge2 Eu3 O7 C3 120.3(12) 7_665 17
Ge1 Eu3 O7 C3 -95.9(13) 17 17
Ge1 Eu3 O7 C3 -173.1(16) . 17
O8' C3' O7' C3' 54(4) . 14_665
O8' C3' O7' C3' 32(3) 14_665 14_665
C2' C3' O7' C3' -116(3) . 14_665
C3' C3' O7' Eu4 -131(3) 14_665 7_665
O8' C3' O7' Eu4 -77(4) . 7_665
O8' C3' O7' Eu4 -99(3) 14_665 7_665
C2' C3' O7' Eu4 114(3) . 7_665
O7 C3 O8 O8 37(2) . 17
C2 C3 O8 O8 -118(2) . 17
C3 C3 O8 O8 0.000(8) 17 17
O7 C3 O8 C3 37(2) . 17
C2 C3 O8 C3 -118(2) . 17
O8 C3 O8 C3 0.000(7) 17 17
O7 C3 O8 Eu5 -50(3) . .
C2 C3 O8 Eu5 154(2) . .
C3 C3 O8 Eu5 -87.3(17) 17 .
O8 C3 O8 Eu5 -87.3(17) 17 .
O10 Eu5 O8 O8 85.8(2) 36_554 17
O10' Eu5 O8 O8 -81.3(14) 23_656 17
O10' Eu5 O8 O8 -128.6(10) 7_665 17
O11 Eu5 O8 O8 -124.2(3) 17 17
O11 Eu5 O8 O8 -50.6(3) . 17
O6W Eu5 O8 O8 104.4(7) . 17
N1 Eu5 O8 O8 9.9(3) . 17
N1 Eu5 O8 O8 169.8(3) 17 17
Eu3 Eu5 O8 O8 -86.33(18) . 17
O10 Eu5 O8 C3 -174(2) 36_554 .
O10' Eu5 O8 C3 19(3) 23_656 .
O10' Eu5 O8 C3 -28(3) 7_665 .
O8 Eu5 O8 C3 100(2) 17 .
O11 Eu5 O8 C3 -24(2) 17 .
O11 Eu5 O8 C3 50(2) . .
O6W Eu5 O8 C3 -155.2(18) . .
N1 Eu5 O8 C3 110(2) . .
N1 Eu5 O8 C3 -90(2) 17 .
Eu3 Eu5 O8 C3 14(2) . .
O10 Eu5 O8 C3 118.4(12) 36_554 17
O10' Eu5 O8 C3 -49(2) 23_656 17
O10' Eu5 O8 C3 -96.1(15) 7_665 17
O8 Eu5 O8 C3 32.6(12) 17 17
O11 Eu5 O8 C3 -91.6(12) 17 17
O11 Eu5 O8 C3 -18.1(11) . 17
O6W Eu5 O8 C3 137.0(11) . 17
N1 Eu5 O8 C3 42.5(12) . 17
N1 Eu5 O8 C3 -157.6(13) 17 17
Eu3 Eu5 O8 C3 -53.8(11) . 17
C3' C3' O8' O8' 0.000(6) 14_665 14_665
O7' C3' O8' O8' -46(3) . 14_665
C2' C3' O8' O8' 124(3) . 14_665
O7' C3' O8' C3' -46(3) . 14_665
O8' C3' O8' C3' 0.000(12) 14_665 14_665
C2' C3' O8' C3' 124(3) . 14_665
O10 C6 O9 C6 -45(2) . 23_656
C5 C6 O9 C6 115(2) . 23_656
C6 C6 O9 Eu4 145(3) 23_656 .
O10 C6 O9 Eu4 100(3) . .
C5 C6 O9 Eu4 -100(3) . .
O6 Eu4 O9 C6 81(3) . .
O6 Eu4 O9 C6 160(3) 23_656 .
O5 Eu4 O9 C6 49(3) 10_656 .
O5 Eu4 O9 C6 -167(3) 17 .
O7' Eu4 O9 C6 -59(3) 10_656 .
O5W Eu4 O9 C6 -59(3) . .
O12 Eu4 O9 C6 3(3) 23_656 .
O12 Eu4 O9 C6 -121(3) . .
Ge2 Eu4 O9 C6 88(3) . .
Ge2 Eu4 O9 C6 154(3) 23_656 .
Ge1 Eu4 O9 C6 13(4) 10_656 .
O6 Eu4 O9 C6 -160(3) . 23_656
O6 Eu4 O9 C6 -81(3) 23_656 23_656
O5 Eu4 O9 C6 167(3) 10_656 23_656
O5 Eu4 O9 C6 -49(3) 17 23_656
O7' Eu4 O9 C6 59(3) 10_656 23_656
O5W Eu4 O9 C6 59(3) . 23_656
O12 Eu4 O9 C6 121(3) 23_656 23_656
O12 Eu4 O9 C6 -3(3) . 23_656
Ge2 Eu4 O9 C6 -154(3) . 23_656
Ge2 Eu4 O9 C6 -88(3) 23_656 23_656
Ge1 Eu4 O9 C6 131(3) 10_656 23_656
O10' C6' O9' C6' 62(2) . 14_665
C5' C6' O9' C6' -106(2) . 14_665
O10' C6' O9' C6' 33.3(14) 14_665 14_665
O10' C6' O9' Eu3 -66(3) . 10_656
C6' C6' O9' Eu3 -127.1(18) 14_665 10_656
C5' C6' O9' Eu3 127(2) . 10_656
O10' C6' O9' Eu3 -93.9(15) 14_665 10_656
O9 C6 O10 C6 46(2) . 23_656
C5 C6 O10 C6 -112(3) . 23_656
C6 C6 O10 Eu5 120.1(19) 23_656 30
O9 C6 O10 Eu5 165.6(10) . 30
C5 C6 O10 Eu5 8(4) . 30
O9' C6' O10' O10' -48.3(18) . 14_665
C6' C6' O10' O10' 0.000(3) 14_665 14_665
C5' C6' O10' O10' 118(3) . 14_665
O9' C6' O10' C6' -48.3(18) . 14_665
C5' C6' O10' C6' 118(3) . 14_665
O10' C6' O10' C6' 0.000(2) 14_665 14_665
O9' C6' O10' Eu5 29(3) . 10_656
C6' C6' O10' Eu5 77(2) 14_665 10_656
C5' C6' O10' Eu5 -165(2) . 10_656
O10' C6' O10' Eu5 77(2) 14_665 10_656
O12 C12 O11 Eu3 -10(2) . .
C7 C12 O11 Eu3 169.5(9) . .
O12 C12 O11 Eu5 173.5(11) . .
C7 C12 O11 Eu5 -7.0(18) . .
O6 Eu3 O11 C12 39.7(11) 23_656 .
O6 Eu3 O11 C12 119.9(11) 7_665 .
O5 Eu3 O11 C12 -31.1(11) 17 .
O5 Eu3 O11 C12 -108.4(11) . .
O9' Eu3 O11 C12 110.3(12) 7_665 .
O11 Eu3 O11 C12 -174.4(10) 17 .
O7 Eu3 O11 C12 -99.9(12) . .
Ge2 Eu3 O11 C12 64.2(11) 23_656 .
Ge2 Eu3 O11 C12 109.2(11) 7_665 .
Ge1 Eu3 O11 C12 -55.1(11) 17 .
Ge1 Eu3 O11 C12 -99.5(11) . .
O6 Eu3 O11 Eu5 -143.2(4) 23_656 .
O6 Eu3 O11 Eu5 -63.0(7) 7_665 .
O5 Eu3 O11 Eu5 146.0(4) 17 .
O5 Eu3 O11 Eu5 68.7(6) . .
O9' Eu3 O11 Eu5 -72.6(4) 7_665 .
O11 Eu3 O11 Eu5 2.7(6) 17 .
O7 Eu3 O11 Eu5 77.1(4) . .
Ge2 Eu3 O11 Eu5 -118.7(4) 23_656 .
Ge2 Eu3 O11 Eu5 -73.7(4) 7_665 .
Ge1 Eu3 O11 Eu5 122.0(4) 17 .
Ge1 Eu3 O11 Eu5 77.6(4) . .
O10 Eu5 O11 C12 47.3(13) 36_554 .
O10' Eu5 O11 C12 -91.6(13) 23_656 .
O10' Eu5 O11 C12 -116.0(13) 7_665 .
O8 Eu5 O11 C12 85.2(12) 17 .
O8 Eu5 O11 C12 105.1(13) . .
O11 Eu5 O11 C12 174.3(10) 17 .
O6W Eu5 O11 C12 -52.8(16) . .
N1 Eu5 O11 C12 2.3(11) . .
N1 Eu5 O11 C12 164.5(11) 17 .
Eu3 Eu5 O11 C12 177.0(14) . .
O10 Eu5 O11 Eu3 -129.6(5) 36_554 .
O10' Eu5 O11 Eu3 91.4(7) 23_656 .
O10' Eu5 O11 Eu3 67.0(7) 7_665 .
O8 Eu5 O11 Eu3 -91.8(7) 17 .
O8 Eu5 O11 Eu3 -71.9(6) . .
O11 Eu5 O11 Eu3 -2.7(6) 17 .
O6W Eu5 O11 Eu3 130.2(10) . .
N1 Eu5 O11 Eu3 -174.7(6) . .
N1 Eu5 O11 Eu3 -12.5(8) 17 .
O11 C12 O12 Eu4 13(3) . .
C7 C12 O12 Eu4 -166.7(12) . .
O6 Eu4 O12 C12 -81.1(19) . .
O6 Eu4 O12 C12 -42.1(18) 23_656 .
O5 Eu4 O12 C12 69.7(19) 10_656 .
O5 Eu4 O12 C12 29.7(18) 17 .
O7' Eu4 O12 C12 109.2(19) 10_656 .
O9 Eu4 O12 C12 -121.3(19) . .
O5W Eu4 O12 C12 -179(2) . .
O12 Eu4 O12 C12 172.2(15) 23_656 .
Ge2 Eu4 O12 C12 -93.6(18) . .
Ge2 Eu4 O12 C12 -65.9(18) 23_656 .
Ge1 Eu4 O12 C12 82.0(18) 10_656 .
C10 C11 N1 C7 0(4) . .
C10 C11 N1 Eu5 -175(2) . .
C8 C7 N1 C11 1(3) . .
C12 C7 N1 C11 177.1(16) . .
C8 C7 N1 Eu5 176.7(14) . .
C12 C7 N1 Eu5 -7.3(17) . .
O10 Eu5 N1 C11 31.6(19) 36_554 .
O10' Eu5 N1 C11 -112(2) 23_656 .
O10' Eu5 N1 C11 -108.5(19) 7_665 .
O8 Eu5 N1 C11 105(2) 17 .
O8 Eu5 N1 C11 100.6(19) . .
O11 Eu5 N1 C11 167.3(17) 17 .
O11 Eu5 N1 C11 178(2) . .
O6W Eu5 N1 C11 -39(2) . .
N1 Eu5 N1 C11 35(3) 17 .
Eu3 Eu5 N1 C11 174.7(18) . .
O10 Eu5 N1 C7 -143.2(12) 36_554 .
O10' Eu5 N1 C7 73.6(12) 23_656 .
O10' Eu5 N1 C7 76.8(13) 7_665 .
O8 Eu5 N1 C7 -70.0(12) 17 .
O8 Eu5 N1 C7 -74.2(12) . .
O11 Eu5 N1 C7 -7.4(15) 17 .
O11 Eu5 N1 C7 3.1(11) . .
O6W Eu5 N1 C7 146.3(14) . .
N1 Eu5 N1 C7 -139.3(13) 17 .
Eu3 Eu5 N1 C7 0.0(12) . .
